data_7701197
loop_
_publ_author_name
'Li, Ge'
'Wang, Li'
'Han, Qingxin'
'Liu, Weisheng'

_publ_section_title
;
 Construction of homochiral alkaline-lanthanide heteronuclear helicates
 with Na<sup>+</sup>-selective bonding in the self-assembly process.
;
_journal_issue 39
_journal_name_full 'Dalton transactions (Cambridge, England : 2003)'
_journal_page_first 14595
_journal_page_last 14599
_journal_paper_doi 10.1039/c9dt02483b
_journal_volume 48
_journal_year 2019
_chemical_formula_moiety '2(C48 H45 Dy N6 Na1.5 O12), H N0.5 O2, 2(N O3)'
_chemical_formula_sum 'C96 H91 Dy2 N14.5 Na3 O32'
_chemical_formula_weight 2353.80
_chemical_properties_physical Efflorescent
_space_group_crystal_system orthorhombic
_space_group_IT_number 20
_space_group_name_Hall 'C 2c 2'
_space_group_name_H-M_alt 'C 2 2 21'
_symmetry_space_group_name_Hall 'C 2c 2'
_symmetry_space_group_name_H-M 'C 2 2 21'
_atom_sites_solution_hydrogens mixed
_audit_creation_date 2019-08-15
_audit_creation_method
;
Olex2 1.3-alpha
(compiled 2019.07.31 svn.r3643 for OlexSys, GUI svn.r5859)
;
_audit_update_record
;
2019-08-20 deposited with the CCDC.    2019-09-06 downloaded from the CCDC.
;
_cell_angle_alpha 90
_cell_angle_beta 90
_cell_angle_gamma 90
_cell_formula_units_Z 8
_cell_length_a 21.876(6)
_cell_length_b 20.204(5)
_cell_length_c 56.153(14)
_cell_measurement_reflns_used 9806
_cell_measurement_temperature 296.15
_cell_measurement_theta_max 26.191
_cell_measurement_theta_min 2.272
_cell_volume 24819(11)
_computing_cell_refinement 'SAINT v7.68A (Bruker, 2009)'
_computing_data_collection 'SAINT v7.68A (Bruker, 2009)'
_computing_data_reduction 'SAINT v7.68A (Bruker, 2009)'
_computing_molecular_graphics 'Olex2 1.3-alpha (Dolomanov et al., 2009)'
_computing_publication_material 'Olex2 1.3-alpha (Dolomanov et al., 2009)'
_computing_structure_refinement 'ShelXL 2018/3 (Sheldrick, 2015)'
_computing_structure_solution 'olex2.solve (Bourhis et al., 2015)'
_diffrn_ambient_temperature 296.15
_diffrn_measured_fraction_theta_full 0.999
_diffrn_measured_fraction_theta_max 0.999
_diffrn_measurement_device_type 'Bruker APEX-II CCD'
_diffrn_measurement_method '\f and \w scans'
_diffrn_radiation_type MoK\a
_diffrn_radiation_wavelength 0.71073
_diffrn_reflns_av_R_equivalents 0.0537
_diffrn_reflns_av_unetI/netI 0.0679
_diffrn_reflns_Laue_measured_fraction_full 0.999
_diffrn_reflns_Laue_measured_fraction_max 0.999
_diffrn_reflns_limit_h_max 24
_diffrn_reflns_limit_h_min -26
_diffrn_reflns_limit_k_max 24
_diffrn_reflns_limit_k_min -23
_diffrn_reflns_limit_l_max 64
_diffrn_reflns_limit_l_min -66
_diffrn_reflns_number 61577
_diffrn_reflns_point_group_measured_fraction_full 0.994
_diffrn_reflns_point_group_measured_fraction_max 0.994
_diffrn_reflns_theta_full 25.027
_diffrn_reflns_theta_max 25.027
_diffrn_reflns_theta_min 0.725
_exptl_absorpt_coefficient_mu 1.278
_exptl_absorpt_correction_T_max 0.7454
_exptl_absorpt_correction_T_min 0.4990
_exptl_absorpt_correction_type multi-scan
_exptl_absorpt_process_details
;
SADABS-2008/1 (Bruker,2008) was used for absorption correction.
wR2(int) was 0.1166 before and 0.0634 after correction.
The Ratio of minimum to maximum transmission is 0.6694.
The \l/2 correction factor is 0.0015.
;
_exptl_crystal_colour colourless
_exptl_crystal_colour_primary colourless
_exptl_crystal_density_diffrn 1.260
_exptl_crystal_description block
_exptl_crystal_F_000 9516
_exptl_crystal_size_max 0.13
_exptl_crystal_size_mid 0.12
_exptl_crystal_size_min 0.08
_refine_diff_density_max 1.076
_refine_diff_density_min -2.670
_refine_diff_density_rms 0.131
_refine_ls_abs_structure_details
;
 Refined as an inversion twin.
;
_refine_ls_abs_structure_Flack 0.070(13)
_refine_ls_extinction_method none
_refine_ls_goodness_of_fit_ref 1.095
_refine_ls_hydrogen_treatment constr
_refine_ls_matrix_type full
_refine_ls_number_parameters 1335
_refine_ls_number_reflns 21795
_refine_ls_number_restraints 188
_refine_ls_restrained_S_all 1.099
_refine_ls_R_factor_all 0.0636
_refine_ls_R_factor_gt 0.0593
_refine_ls_shift/su_max 0.003
_refine_ls_shift/su_mean 0.000
_refine_ls_structure_factor_coef Fsqd
_refine_ls_weighting_details 'w=1/[\s^2^(Fo^2^)+(0.0481P)^2^+226.9290P] where P=(Fo^2^+2Fc^2^)/3'
_refine_ls_weighting_scheme calc
_refine_ls_wR_factor_gt 0.1310
_refine_ls_wR_factor_ref 0.1328
_reflns_Friedel_coverage 0.862
_reflns_Friedel_fraction_full 0.989
_reflns_Friedel_fraction_max 0.989
_reflns_number_gt 20209
_reflns_number_total 21795
_reflns_threshold_expression 'I > 2\s(I)'
_cod_data_source_file c9dt02483b2.cif
_cod_data_source_block 1a
_cod_depositor_comments 'Adding full bibliography for 7701197--7701200.cif.'
_cod_original_formula_sum 'C96 H91 Dy2 N14.50 Na3 O32'
_cod_database_code 7701197
_shelx_shelxl_version_number 2018/3
_shelx_space_group_comment
;
The symmetry employed for this shelxl refinement is uniquely defined
by the following loop, which should always be used as a source of
symmetry information in preference to the above space-group names.
They are only intended as comments.
;
_olex2_refinement_description
;
1. Twinned data refinement
 Scales: 0.930(13)
 0.070(13)
2. Fixed Uiso
 At 1.2 times of:
  All C(H) groups, All N(H) groups
 At 1.5 times of:
  All C(H,H,H) groups, All O(H) groups, All O(H,H) groups
3. Restrained distances
 H6-O26
 2 with sigma of 0.02
 N13-O25
 1.2 with sigma of 0.02
4. Uiso/Uaniso restraints and constraints
Uanis(C62) \\sim Ueq, Uanis(C60) \\sim Ueq, Uanis(C59) \\sim Ueq, Uanis(C64)
\\sim Ueq, Uanis(C61) \\sim Ueq, Uanis(C63) \\sim Ueq: with sigma of 0.005 and
sigma for terminal atoms of 0.01
Uanis(C28) \\sim Ueq, Uanis(C27) \\sim Ueq, Uanis(C31) \\sim Ueq, Uanis(C32)
\\sim Ueq, Uanis(C29) \\sim Ueq, Uanis(C30) \\sim Ueq: with sigma of 0.01 and
sigma for terminal atoms of 0.02
Uanis(C65) \\sim Ueq: with sigma of 0.001 and sigma for terminal atoms of 0.002
Uanis(O6) \\sim Ueq, Uanis(C38) \\sim Ueq: with sigma of 0.005 and sigma for
terminal atoms of 0.01
Uanis(C41) \\sim Ueq: with sigma of 0.01 and sigma for terminal atoms of 0.02
Uanis(O25) \\sim Ueq, Uanis(O26) \\sim Ueq, Uanis(O27) \\sim Ueq: with sigma of
0.01 and sigma for terminal atoms of 0.02
5. Rigid body (RIGU) restrains
 C62, C60, C59, C61, C63, C64
 with sigma for 1-2 distances of 0.001 and sigma for 1-3 distances of 0.001
 C32, C31, C30, C28, C29, C27
 with sigma for 1-2 distances of 0.004 and sigma for 1-3 distances of 0.004
 N13, O25, O26, O27
 with sigma for 1-2 distances of 0.004 and sigma for 1-3 distances of 0.004
6. Others
 Fixed Sof: H25A(0.5) H25B(0.5) O26(0.5) O27(0.5) N13(0.5)
7.a Riding coordinates:
 O12(H12), O21(H21A), O24(H24A), O18(H18), O25(H25A,H25B)
7.b Ternary CH refined with riding coordinates:
 C26(H26), C10(H10), C42(H42), C86(H86), C58(H58), C70(H70)
7.c Aromatic/amide H refined with riding coordinates:
 N6(H6A), N4(H4), N2(H2), C40(H40), C24(H24), C8(H8), C37(H37), C46(H46),
 C20(H20), C21(H21), C28(H28), C36(H36), C38(H38), C47(H47), C48(H48), C31(H31),
  C15(H15), C32(H32), C12(H12A), C29(H29), C14(H14), C30(H30), C13(H13),
 C16(H16), C6(H6B), C5(H5), C4(H4A), C22(H22), C45(H45), C44(H44), N12(H12B),
 N10(H10A), N8(H8A), C62(H62), C61(H61), C60(H60), C64(H64), C63(H63), C74(H74),
  C56(H56), C54(H54), C88(H88), C68(H68), C93(H93), C53(H53), C84(H84),
 C77(H77), C92(H92), C72(H72), C78(H78), C90(H90), C89(H89), C52(H52), C79(H79),
  C95(H95), C91(H91), C73(H73), C75(H75), C76(H76), C94(H94)
7.d Fitted hexagon refined as free rotating group:
 C62(C61,C60,C59,C64,C63)
7.e Idealised Me refined as rotating group:
 C19(H19A,H19B,H19C), C3(H3A,H3B,H3C), C35(H35A,H35B,H35C), C96(H96A,H96B,
 H96C), C51(H51A,H51B,H51C), C80(H80A,H80B,H80C)
7.f Idealised tetrahedral OH refined as rotating group:
 O9(H9), O6(H6)
;
_platon_squeeze_void_probe_radius 1.20
_olex2_submission_special_instructions 'No special instructions were received'

loop_
_space_group_symop_operation_xyz
'x, y, z'
'-x, -y, z+1/2'
'x, -y, -z'
'-x, y, -z+1/2'
'x+1/2, y+1/2, z'
'-x+1/2, -y+1/2, z+1/2'
'x+1/2, -y+1/2, -z'
'-x+1/2, y+1/2, -z+1/2'

loop_
_atom_site_label
_atom_site_type_symbol
_atom_site_fract_x
_atom_site_fract_y
_atom_site_fract_z
_atom_site_U_iso_or_equiv
_atom_site_adp_type
_atom_site_occupancy
_atom_site_site_symmetry_order
_atom_site_calc_flag
_atom_site_refinement_flags_posn
_atom_site_refinement_flags_adp
_atom_site_refinement_flags_occupancy
_atom_site_disorder_assembly
_atom_site_disorder_group
Dy1 Dy 0.21287(2) 0.37953(2) 0.53438(2) 0.01803(12) Uani 1 1 d . . . . .
Na1 Na 0.16654(19) 0.5525(2) 0.52374(8) 0.0226(10) Uani 1 1 d . . . . .
Na2 Na 0.3021(3) 0.500000 0.500000 0.0229(14) Uani 1 2 d S T P . .
O10 O 0.0648(3) 0.4130(4) 0.47572(13) 0.0241(18) Uani 1 1 d . . . . .
O4 O 0.3726(3) 0.4290(4) 0.48270(14) 0.0243(18) Uani 1 1 d . . . . .
O7 O 0.1951(3) 0.5959(4) 0.56022(14) 0.0229(18) Uani 1 1 d . . . . .
O2 O 0.2429(3) 0.4882(3) 0.53971(12) 0.0179(16) Uani 1 1 d . . . . .
O1 O 0.1330(3) 0.4323(4) 0.51465(14) 0.0193(16) Uani 1 1 d . . . . .
O3 O 0.2607(3) 0.3960(4) 0.49804(13) 0.0187(16) Uani 1 1 d . . . . .
O8 O 0.2746(3) 0.2792(4) 0.53404(15) 0.0236(17) Uani 1 1 d . . . . .
O11 O 0.2355(3) 0.3767(4) 0.57567(13) 0.0255(17) Uani 1 1 d . . . . .
O12 O 0.2019(4) 0.4588(4) 0.62952(14) 0.035(2) Uani 1 1 d . . . . .
H12 H 0.177832 0.493288 0.630780 0.053 Uiso 1 1 d R U . . .
O9 O 0.4316(4) 0.2392(5) 0.5212(2) 0.051(3) Uani 1 1 d . . . . .
H9 H 0.446924 0.214285 0.511326 0.077 Uiso 1 1 calc R U . . .
O6 O 0.0092(4) 0.2197(5) 0.51471(16) 0.041(2) Uani 1 1 d . U . . .
H6 H 0.021880 0.181561 0.514550 0.062 Uiso 1 1 calc DR U . . .
O5 O 0.1306(3) 0.3039(4) 0.54481(14) 0.0256(18) Uani 1 1 d . . . . .
N3 N 0.3303(4) 0.3910(5) 0.54336(15) 0.0193(19) Uani 1 1 d . . . . .
N6 N 0.1593(4) 0.4444(5) 0.58613(15) 0.019(2) Uani 1 1 d . . . . .
H6A H 0.141884 0.470053 0.596302 0.023 Uiso 1 1 calc R U . . .
N4 N 0.3626(4) 0.3382(4) 0.53613(17) 0.0198(19) Uani 1 1 d . . . . .
H4 H 0.401539 0.340447 0.534132 0.024 Uiso 1 1 calc R U . . .
N2 N 0.1189(4) 0.2708(5) 0.50684(17) 0.026(2) Uani 1 1 d . . . . .
H2 H 0.097732 0.251738 0.495911 0.032 Uiso 1 1 calc R U . . .
N1 N 0.1763(4) 0.2974(5) 0.50217(17) 0.023(2) Uani 1 1 d . . . . .
N5 N 0.1346(4) 0.4318(5) 0.56383(17) 0.024(2) Uani 1 1 d . . . . .
C40 C 0.0761(5) 0.4431(5) 0.5616(2) 0.021(2) Uani 1 1 d . . . . .
H40 H 0.054657 0.459460 0.574621 0.025 Uiso 1 1 calc R U . . .
C39 C 0.0435(5) 0.4314(5) 0.5398(2) 0.022(3) Uani 1 1 d . . . . .
C24 C 0.3590(5) 0.4344(6) 0.5556(2) 0.024(3) Uani 1 1 d . . . . .
H24 H 0.400367 0.427424 0.558465 0.029 Uiso 1 1 calc R U . . .
C26 C 0.3681(6) 0.2195(6) 0.5255(2) 0.033(3) Uani 1 1 d . . . . .
H26 H 0.350811 0.200032 0.510987 0.040 Uiso 1 1 calc R U . . .
C25 C 0.3322(5) 0.2828(6) 0.5322(2) 0.026(3) Uani 1 1 d . . . . .
C8 C 0.2038(5) 0.2723(5) 0.4844(2) 0.021(2) Uani 1 1 d . . . . .
H8 H 0.184204 0.238286 0.476272 0.025 Uiso 1 1 calc R U . . .
C7 C 0.2627(6) 0.2923(6) 0.4760(2) 0.031(3) Uani 1 1 d . . . . .
C17 C 0.2746(5) 0.5176(5) 0.55726(18) 0.017(2) Uani 1 1 d . . . . .
C37 C -0.0572(5) 0.4151(7) 0.5213(3) 0.035(3) Uani 1 1 d . . . . .
H37 H -0.099406 0.411060 0.522456 0.042 Uiso 1 1 calc R U . . .
C2 C 0.3486(5) 0.3689(5) 0.47510(19) 0.023(3) Uani 1 1 d . . . . .
C9 C 0.0985(5) 0.2762(5) 0.52890(19) 0.022(2) Uani 1 1 d . . . . .
C41 C 0.2109(5) 0.4142(5) 0.59049(18) 0.020(2) Uani 1 1 d . U . . .
C34 C 0.0354(5) 0.4161(6) 0.4973(2) 0.021(2) Uani 1 1 d . . . . .
C46 C 0.3178(9) 0.2430(8) 0.6361(3) 0.062(5) Uani 1 1 d . . . . .
H46 H 0.333564 0.201641 0.639924 0.074 Uiso 1 1 calc R U . . .
C1 C 0.2900(5) 0.3539(5) 0.4836(2) 0.024(2) Uani 1 1 d . . . . .
C10 C 0.0334(5) 0.2529(6) 0.5341(2) 0.030(3) Uani 1 1 d . . . . .
H10 H 0.008672 0.292839 0.536327 0.036 Uiso 1 1 calc R U . . .
C33 C 0.0730(5) 0.4262(6) 0.5173(2) 0.024(3) Uani 1 1 d . . . . .
C20 C 0.2846(6) 0.6049(6) 0.5872(2) 0.036(3) Uani 1 1 d . . . . .
H20 H 0.267617 0.641312 0.594862 0.043 Uiso 1 1 calc R U . . .
C21 C 0.3405(6) 0.5832(8) 0.5942(2) 0.042(4) Uani 1 1 d . . . . .
H21 H 0.362240 0.604774 0.606138 0.050 Uiso 1 1 calc R U . . .
C28 C 0.3503(7) 0.1055(8) 0.5408(3) 0.061(4) Uani 1 1 d . U . . .
H28 H 0.336411 0.093984 0.525758 0.074 Uiso 1 1 calc R U . . .
C27 C 0.3669(6) 0.1695(7) 0.5453(2) 0.035(3) Uani 1 1 d . U . . .
C36 C -0.0272(5) 0.4103(6) 0.4995(2) 0.028(3) Uani 1 1 d . . . . .
H36 H -0.050290 0.402909 0.485889 0.033 Uiso 1 1 calc R U . . .
C43 C 0.2702(5) 0.3641(6) 0.62251(19) 0.027(3) Uani 1 1 d . . . . .
C11 C 0.0315(5) 0.2157(6) 0.5575(2) 0.029(3) Uani 1 1 d . . . . .
C19 C 0.1712(6) 0.6547(6) 0.5705(2) 0.032(3) Uani 1 1 d . . . . .
H19A H 0.195514 0.691819 0.565642 0.047 Uiso 1 1 calc R U . . .
H19B H 0.172093 0.650981 0.587557 0.047 Uiso 1 1 calc R U . . .
H19C H 0.129780 0.660932 0.565312 0.047 Uiso 1 1 calc R U . . .
C42 C 0.2438(5) 0.4283(6) 0.61413(19) 0.022(2) Uani 1 1 d . . . . .
H42 H 0.277398 0.459229 0.611071 0.026 Uiso 1 1 calc R U . . .
C3 C 0.4339(5) 0.4460(6) 0.4745(2) 0.023(3) Uani 1 1 d . . . . .
H3A H 0.435602 0.442440 0.457490 0.034 Uiso 1 1 calc R U . . .
H3B H 0.462951 0.416140 0.481497 0.034 Uiso 1 1 calc R U . . .
H3C H 0.443344 0.490498 0.479200 0.034 Uiso 1 1 calc R U . . .
C38 C -0.0199(5) 0.4265(6) 0.5416(2) 0.030(3) Uani 1 1 d . U . . .
H38 H -0.038227 0.430849 0.556410 0.036 Uiso 1 1 calc R U . . .
C47 C 0.3543(8) 0.2893(8) 0.6250(3) 0.051(4) Uani 1 1 d . . . . .
H47 H 0.395355 0.280306 0.622266 0.061 Uiso 1 1 calc R U . . .
C48 C 0.3296(7) 0.3490(7) 0.6180(2) 0.040(3) Uani 1 1 d . . . . .
H48 H 0.354051 0.379530 0.610138 0.048 Uiso 1 1 calc R U . . .
C35 C 0.0297(6) 0.4052(7) 0.4548(2) 0.038(3) Uani 1 1 d . . . . .
H35A H -0.000208 0.439935 0.453948 0.057 Uiso 1 1 calc R U . . .
H35B H 0.009342 0.363113 0.455196 0.057 Uiso 1 1 calc R U . . .
H35C H 0.055949 0.407331 0.441174 0.057 Uiso 1 1 calc R U . . .
C31 C 0.3895(11) 0.1362(10) 0.5853(3) 0.083(5) Uani 1 1 d . U . . .
H31 H 0.402861 0.146952 0.600516 0.099 Uiso 1 1 calc R U . . .
C15 C 0.0445(7) 0.1134(9) 0.5786(3) 0.061(5) Uani 1 1 d . . . . .
H15 H 0.054101 0.068542 0.578649 0.073 Uiso 1 1 calc R U . . .
C32 C 0.3879(9) 0.1842(8) 0.5675(3) 0.062(4) Uani 1 1 d . U . . .
H32 H 0.401342 0.226894 0.570852 0.075 Uiso 1 1 calc R U . . .
C12 C 0.0122(8) 0.2446(9) 0.5776(2) 0.057(4) Uani 1 1 d . . . . .
H12A H 0.000815 0.288913 0.577343 0.068 Uiso 1 1 calc R U . . .
C29 C 0.3539(8) 0.0570(9) 0.5585(4) 0.063(4) Uani 1 1 d . U . . .
H29 H 0.344147 0.013161 0.555183 0.076 Uiso 1 1 calc R U . . .
C14 C 0.0251(9) 0.1454(11) 0.6001(3) 0.070(6) Uani 1 1 d . . . . .
H14 H 0.024157 0.121925 0.614374 0.084 Uiso 1 1 calc R U . . .
C30 C 0.3719(10) 0.0756(11) 0.5804(4) 0.087(5) Uani 1 1 d . U . . .
H30 H 0.371968 0.044234 0.592512 0.104 Uiso 1 1 calc R U . . .
C13 C 0.0086(10) 0.2083(12) 0.5996(3) 0.078(6) Uani 1 1 d . . . . .
H13 H -0.005219 0.229009 0.613401 0.094 Uiso 1 1 calc R U . . .
C16 C 0.0488(6) 0.1495(7) 0.5581(2) 0.037(3) Uani 1 1 d . . . . .
H16 H 0.063591 0.129438 0.544380 0.044 Uiso 1 1 calc R U . . .
C6 C 0.2951(6) 0.2522(6) 0.4593(2) 0.032(3) Uani 1 1 d . . . . .
H6B H 0.276733 0.214326 0.453173 0.038 Uiso 1 1 calc R U . . .
C5 C 0.3510(6) 0.2682(7) 0.4524(3) 0.040(3) Uani 1 1 d . . . . .
H5 H 0.372148 0.239813 0.442332 0.048 Uiso 1 1 calc R U . . .
C4 C 0.3792(6) 0.3270(6) 0.4599(2) 0.032(3) Uani 1 1 d . . . . .
H4A H 0.418265 0.337628 0.454634 0.039 Uiso 1 1 calc R U . . .
C18 C 0.2506(6) 0.5738(5) 0.5683(2) 0.027(3) Uani 1 1 d . . . . .
C22 C 0.3639(6) 0.5276(6) 0.5830(2) 0.029(3) Uani 1 1 d . . . . .
H22 H 0.402481 0.512325 0.587273 0.035 Uiso 1 1 calc R U . . .
C23 C 0.3313(5) 0.4942(6) 0.5655(2) 0.026(3) Uani 1 1 d . . . . .
C45 C 0.2563(7) 0.2587(7) 0.6415(2) 0.043(4) Uani 1 1 d . . . . .
H45 H 0.231838 0.228357 0.649524 0.052 Uiso 1 1 calc R U . . .
C44 C 0.2335(6) 0.3177(7) 0.6350(2) 0.030(3) Uani 1 1 d . . . . .
H44 H 0.193217 0.328207 0.638703 0.036 Uiso 1 1 calc R U . . .
Dy2 Dy 0.10839(2) 0.38852(3) 0.78642(2) 0.02127(13) Uani 1 1 d . . . . .
Na4 Na 0.0509(2) 0.4368(2) 0.72722(8) 0.0263(10) Uani 1 1 d . . . . .
Na3 Na 0.000000 0.2909(3) 0.750000 0.0284(15) Uani 1 2 d S T P . .
O19 O 0.1364(4) 0.4023(4) 0.70579(13) 0.0279(19) Uani 1 1 d . . . . .
O13 O 0.0129(4) 0.3374(4) 0.78738(15) 0.0290(18) Uani 1 1 d . . . . .
O22 O -0.0295(4) 0.2149(4) 0.77932(16) 0.034(2) Uani 1 1 d . . . . .
O14 O 0.1008(4) 0.3524(4) 0.74752(13) 0.0254(18) Uani 1 1 d . . . . .
O15 O 0.0490(3) 0.4730(4) 0.77062(13) 0.0215(17) Uani 1 1 d . . . . .
O16 O -0.0433(4) 0.5445(4) 0.78759(16) 0.0302(19) Uani 1 1 d . . . . .
O23 O 0.1491(4) 0.4766(4) 0.80987(15) 0.0260(18) Uani 1 1 d . . . . .
O17 O 0.2161(4) 0.3642(4) 0.78086(15) 0.034(2) Uani 1 1 d . . . . .
O21 O 0.1357(6) 0.1659(5) 0.84761(17) 0.061(3) Uani 1 1 d . . . . .
H21A H 0.151912 0.136641 0.837522 0.091 Uiso 1 1 d R U . . .
O20 O 0.1240(4) 0.3270(4) 0.82254(15) 0.031(2) Uani 1 1 d . . . . .
O24 O 0.1026(5) 0.5944(5) 0.85305(16) 0.046(3) Uani 1 1 d . . . . .
H24A H 0.072033 0.584961 0.860930 0.069 Uiso 1 1 d R U . . .
O18 O 0.3253(5) 0.3898(7) 0.7342(2) 0.078(4) Uani 1 1 d . . . . .
H18 H 0.313792 0.412987 0.721671 0.117 Uiso 1 1 d R U . . .
N12 N 0.0620(4) 0.4897(5) 0.83080(17) 0.025(2) Uani 1 1 d . . . . .
H12B H 0.039790 0.512673 0.840363 0.030 Uiso 1 1 calc R U . . .
N10 N 0.1255(5) 0.2292(5) 0.8044(2) 0.034(3) Uani 1 1 d . . . . .
H10A H 0.123882 0.186720 0.805134 0.041 Uiso 1 1 calc R U . . .
N9 N 0.1318(4) 0.2625(4) 0.78298(19) 0.026(2) Uani 1 1 d . . . . .
N7 N 0.1718(4) 0.4718(5) 0.76121(17) 0.026(2) Uani 1 1 d . . . . .
N8 N 0.2267(5) 0.4442(5) 0.75329(18) 0.032(3) Uani 1 1 d . . . . .
H8A H 0.247637 0.462133 0.742030 0.039 Uiso 1 1 calc R U . . .
N11 N 0.0424(4) 0.4310(5) 0.82170(18) 0.023(2) Uani 1 1 d . . . . .
C62 C 0.4446(7) 0.3751(9) 0.8078(3) 0.124(6) Uani 1 1 d G U . . .
H62 H 0.474888 0.377717 0.819380 0.149 Uiso 1 1 calc R U . . .
C61 C 0.4411(7) 0.3200(7) 0.7931(3) 0.110(5) Uani 1 1 d G U . . .
H61 H 0.469064 0.285621 0.794807 0.132 Uiso 1 1 calc R U . . .
C60 C 0.3959(7) 0.3161(6) 0.7757(3) 0.087(4) Uani 1 1 d G U . . .
H60 H 0.393527 0.279216 0.765899 0.105 Uiso 1 1 calc R U . . .
C59 C 0.3541(6) 0.3675(7) 0.7732(2) 0.066(4) Uani 1 1 d G U . . .
C64 C 0.3576(6) 0.4227(6) 0.7879(3) 0.092(5) Uani 1 1 d G U . . .
H64 H 0.329637 0.457002 0.786136 0.110 Uiso 1 1 calc R U . . .
C63 C 0.4028(8) 0.4265(7) 0.8052(3) 0.110(5) Uani 1 1 d G U . . .
H63 H 0.405174 0.463408 0.815045 0.132 Uiso 1 1 calc R U . . .
C74 C 0.1835(12) 0.3504(13) 0.9035(3) 0.088(8) Uani 1 1 d . . . . .
H74 H 0.199514 0.377510 0.915356 0.105 Uiso 1 1 calc R U . . .
C56 C 0.1644(6) 0.5332(6) 0.7575(2) 0.032(3) Uani 1 1 d . . . . .
H56 H 0.193950 0.556088 0.748935 0.038 Uiso 1 1 calc R U . . .
C86 C 0.1380(6) 0.5772(6) 0.8328(2) 0.028(3) Uani 1 1 d . . . . .
H86 H 0.129607 0.609572 0.820176 0.033 Uiso 1 1 calc R U . . .
C54 C 0.1171(7) 0.6394(6) 0.7682(2) 0.036(3) Uani 1 1 d . . . . .
H54 H 0.152867 0.659911 0.763172 0.043 Uiso 1 1 calc R U . . .
C85 C 0.1180(6) 0.5098(6) 0.8240(2) 0.026(3) Uani 1 1 d . . . . .
C96 C -0.0560(7) 0.1511(7) 0.7748(2) 0.045(4) Uani 1 1 d . . . . .
H96A H -0.056723 0.143076 0.757938 0.067 Uiso 1 1 calc R U . . .
H96B H -0.096991 0.150105 0.780893 0.067 Uiso 1 1 calc R U . . .
H96C H -0.032060 0.117576 0.782493 0.067 Uiso 1 1 calc R U . . .
C66 C 0.1403(5) 0.3189(6) 0.73502(19) 0.024(3) Uani 1 1 d . . . . .
C67 C 0.1662(6) 0.2573(6) 0.7423(2) 0.028(3) Uani 1 1 d . . . . .
C88 C 0.2476(7) 0.5780(7) 0.8187(3) 0.047(4) Uani 1 1 d . . . . .
H88 H 0.232994 0.580291 0.803136 0.057 Uiso 1 1 calc R U . . .
C68 C 0.1512(6) 0.2276(7) 0.7651(3) 0.036(3) Uani 1 1 d . . . . .
H68 H 0.155726 0.182126 0.766977 0.043 Uiso 1 1 calc R U . . .
C65 C 0.1587(5) 0.3419(6) 0.7123(2) 0.027(3) Uani 1 1 d . U . . .
C93 C -0.0578(6) 0.3037(7) 0.8448(2) 0.036(3) Uani 1 1 d . . . . .
H93 H -0.065219 0.325578 0.859112 0.043 Uiso 1 1 calc R U . . .
C53 C 0.0714(7) 0.6764(6) 0.7773(3) 0.040(3) Uani 1 1 d . . . . .
H53 H 0.076289 0.721788 0.779292 0.048 Uiso 1 1 calc R U . . .
C58 C 0.3043(6) 0.3580(8) 0.7560(3) 0.046(4) Uani 1 1 d . . . . .
H58 H 0.297904 0.310657 0.753196 0.055 Uiso 1 1 calc R U . . .
C50 C 0.0092(6) 0.5786(6) 0.7818(2) 0.029(3) Uani 1 1 d . . . . .
C49 C 0.0565(6) 0.5374(6) 0.7725(2) 0.024(3) Uani 1 1 d . . . . .
C84 C -0.0005(5) 0.4018(6) 0.8334(2) 0.030(3) Uani 1 1 d . . . . .
H84 H -0.017212 0.423600 0.846413 0.036 Uiso 1 1 calc R U . . .
C71 C 0.1377(7) 0.2727(8) 0.8678(3) 0.045(4) Uani 1 1 d . . . . .
C51 C -0.0955(6) 0.5859(7) 0.7959(2) 0.038(3) Uani 1 1 d . . . . .
H51A H -0.099401 0.624060 0.785860 0.056 Uiso 1 1 calc R U . . .
H51B H -0.088144 0.599919 0.812028 0.056 Uiso 1 1 calc R U . . .
H51C H -0.132487 0.560447 0.795316 0.056 Uiso 1 1 calc R U . . .
C83 C -0.0246(5) 0.3362(6) 0.8273(2) 0.025(3) Uani 1 1 d . . . . .
C80 C 0.1535(6) 0.4270(6) 0.6828(2) 0.028(3) Uani 1 1 d . . . . .
H80A H 0.151564 0.391768 0.671318 0.043 Uiso 1 1 calc R U . . .
H80B H 0.194484 0.444010 0.683423 0.043 Uiso 1 1 calc R U . . .
H80C H 0.126051 0.461754 0.678140 0.043 Uiso 1 1 calc R U . . .
C57 C 0.2448(5) 0.3901(7) 0.7638(2) 0.029(3) Uani 1 1 d . . . . .
C81 C -0.0396(6) 0.2415(6) 0.8013(3) 0.033(3) Uani 1 1 d . . . . .
C69 C 0.1222(6) 0.2665(6) 0.8236(2) 0.031(3) Uani 1 1 d . . . . .
C77 C 0.2097(7) 0.2227(7) 0.7280(3) 0.044(4) Uani 1 1 d . . . . .
H77 H 0.225326 0.182280 0.733002 0.053 Uiso 1 1 calc R U . . .
C55 C 0.1116(5) 0.5688(5) 0.7663(2) 0.022(2) Uani 1 1 d . . . . .
C92 C 0.2296(7) 0.5755(7) 0.8608(3) 0.049(4) Uani 1 1 d . . . . .
H92 H 0.203178 0.575959 0.873784 0.059 Uiso 1 1 calc R U . . .
C82 C -0.0142(5) 0.3070(6) 0.8049(2) 0.021(3) Uani 1 1 d . . . . .
C72 C 0.1044(9) 0.3278(9) 0.8764(3) 0.061(5) Uani 1 1 d . . . . .
H72 H 0.066477 0.338044 0.869954 0.073 Uiso 1 1 calc R U . . .
C78 C 0.2284(6) 0.2494(7) 0.7067(2) 0.039(3) Uani 1 1 d . . . . .
H78 H 0.256597 0.226809 0.697371 0.047 Uiso 1 1 calc R U . . .
C87 C 0.2071(6) 0.5776(6) 0.8378(2) 0.035(3) Uani 1 1 d . . . . .
C90 C 0.3304(9) 0.5739(8) 0.8457(3) 0.059(5) Uani 1 1 d . . . . .
H90 H 0.372305 0.573778 0.848491 0.070 Uiso 1 1 calc R U . . .
C89 C 0.3104(7) 0.5751(8) 0.8231(3) 0.052(4) Uani 1 1 d . . . . .
H89 H 0.337995 0.574003 0.810532 0.062 Uiso 1 1 calc R U . . .
C52 C 0.0173(7) 0.6459(7) 0.7834(3) 0.042(3) Uani 1 1 d . . . . .
H52 H -0.014972 0.671804 0.788844 0.050 Uiso 1 1 calc R U . . .
C79 C 0.2060(6) 0.3083(7) 0.6994(2) 0.037(3) Uani 1 1 d . . . . .
H79 H 0.221656 0.327538 0.685602 0.044 Uiso 1 1 calc R U . . .
C95 C -0.0680(7) 0.2104(7) 0.8200(3) 0.043(4) Uani 1 1 d . . . . .
H95 H -0.079915 0.166573 0.817979 0.051 Uiso 1 1 calc R U . . .
C91 C 0.2925(9) 0.5728(8) 0.8642(3) 0.063(5) Uani 1 1 d . . . . .
H91 H 0.308243 0.570218 0.879554 0.076 Uiso 1 1 calc R U . . .
C73 C 0.1283(9) 0.3662(10) 0.8945(3) 0.067(5) Uani 1 1 d . . . . .
H73 H 0.106662 0.402341 0.900304 0.081 Uiso 1 1 calc R U . . .
C75 C 0.2169(11) 0.2981(13) 0.8965(4) 0.089(8) Uani 1 1 d . . . . .
H75 H 0.253808 0.287553 0.903794 0.107 Uiso 1 1 calc R U . . .
C76 C 0.1942(8) 0.2614(9) 0.8782(3) 0.055(4) Uani 1 1 d . . . . .
H76 H 0.217889 0.226722 0.872401 0.066 Uiso 1 1 calc R U . . .
C94 C -0.0803(6) 0.2409(7) 0.8420(2) 0.040(3) Uani 1 1 d . . . . .
H94 H -0.102343 0.219648 0.853957 0.048 Uiso 1 1 calc R U . . .
C70 C 0.1131(6) 0.2313(6) 0.8472(2) 0.034(3) Uani 1 1 d . . . . .
H70 H 0.068868 0.228037 0.849621 0.041 Uiso 1 1 calc R U . . .
O25 O -0.0076(5) 0.1179(7) 0.4671(3) 0.092(4) Uani 1 1 d D U . . .
H25A H 0.017984 0.086468 0.468540 0.138 Uiso 0.5 1 d R U P A 2
H25B H -0.000016 0.149708 0.476240 0.138 Uiso 0.5 1 d R U P A 2
O26 O 0.0646(11) 0.1051(12) 0.4990(4) 0.071(7) Uani 0.5 1 d D U P B 1
O27 O 0.0612(13) 0.0338(16) 0.4711(6) 0.097(10) Uani 0.5 1 d . U P B 1
N13 N 0.0364(13) 0.0903(15) 0.4777(6) 0.069(9) Uiso 0.5 1 d D . P B 1
O28 O 0.0872(5) 0.5490(5) 0.60892(17) 0.046(3) Uani 1 1 d . . . . .
O29 O 0.0346(5) 0.5497(5) 0.64154(19) 0.057(3) Uani 1 1 d . . . . .
O30 O 0.0160(6) 0.4777(6) 0.61483(19) 0.063(3) Uani 1 1 d . . . . .
N14 N 0.0455(5) 0.5255(6) 0.6208(2) 0.035(3) Uani 1 1 d . . . . .
O31 O 0.2419(6) 0.0197(6) 0.7899(2) 0.076(4) Uani 1 1 d . . . . .
O32 O 0.1687(11) 0.0891(7) 0.7994(3) 0.144(9) Uani 1 1 d . . . . .
O33 O 0.1844(8) 0.0635(7) 0.7627(3) 0.090(5) Uani 1 1 d . . . . .
N15 N 0.2016(9) 0.0586(7) 0.7842(3) 0.087(6) Uani 1 1 d . . . . .

loop_
_atom_site_aniso_label
_atom_site_aniso_U_11
_atom_site_aniso_U_22
_atom_site_aniso_U_33
_atom_site_aniso_U_23
_atom_site_aniso_U_13
_atom_site_aniso_U_12
Dy1 0.0190(2) 0.0190(2) 0.0161(2) -0.0002(2) 0.0010(2) 0.0003(2)
Na1 0.019(2) 0.028(2) 0.020(2) -0.0054(19) -0.0027(18) 0.0056(19)
Na2 0.021(3) 0.022(3) 0.026(3) -0.003(3) 0.000 0.000
O10 0.018(4) 0.038(5) 0.017(4) 0.002(3) -0.001(3) -0.012(3)
O4 0.017(4) 0.030(5) 0.026(5) 0.000(4) 0.002(3) 0.005(3)
O7 0.026(4) 0.018(4) 0.024(4) -0.007(3) 0.003(3) 0.003(3)
O2 0.023(4) 0.016(4) 0.015(4) -0.006(3) -0.007(3) -0.001(3)
O1 0.020(4) 0.016(4) 0.022(4) 0.001(3) 0.000(3) -0.004(3)
O3 0.020(4) 0.019(4) 0.017(4) -0.001(3) 0.006(3) 0.003(3)
O8 0.018(4) 0.029(4) 0.024(4) -0.002(4) 0.004(3) 0.001(3)
O11 0.026(4) 0.023(4) 0.027(4) 0.004(4) 0.004(3) -0.002(4)
O12 0.046(6) 0.044(5) 0.016(4) -0.009(4) -0.005(4) 0.017(4)
O9 0.034(5) 0.043(6) 0.078(8) 0.017(6) 0.025(5) 0.015(5)
O6 0.033(5) 0.059(6) 0.032(5) 0.007(4) -0.002(4) -0.035(4)
O5 0.019(4) 0.033(5) 0.024(4) -0.001(4) 0.001(3) 0.006(3)
N3 0.019(4) 0.025(5) 0.014(4) -0.007(4) 0.007(3) 0.010(4)
N6 0.024(5) 0.029(5) 0.004(4) -0.004(4) 0.004(4) 0.004(4)
N4 0.021(5) 0.011(4) 0.028(5) 0.003(4) -0.006(4) 0.000(4)
N2 0.024(5) 0.032(5) 0.023(5) -0.005(4) -0.002(4) -0.006(4)
N1 0.027(5) 0.020(5) 0.022(5) -0.001(4) -0.002(4) -0.002(4)
N5 0.028(5) 0.029(5) 0.017(5) -0.009(4) -0.003(4) -0.002(4)
C40 0.018(6) 0.018(6) 0.027(6) -0.004(5) -0.003(5) 0.000(5)
C39 0.023(6) 0.023(6) 0.020(6) -0.006(5) -0.002(5) 0.013(5)
C24 0.025(6) 0.032(7) 0.016(6) -0.002(5) -0.002(5) 0.001(5)
C26 0.038(7) 0.036(7) 0.027(7) -0.003(6) 0.002(6) 0.008(6)
C25 0.028(6) 0.038(7) 0.012(6) 0.014(5) 0.002(5) 0.007(5)
C8 0.018(6) 0.022(6) 0.024(6) -0.012(5) -0.005(5) 0.003(5)
C7 0.043(7) 0.027(7) 0.023(6) -0.001(5) 0.001(6) 0.014(6)
C17 0.014(5) 0.028(6) 0.010(5) 0.002(4) 0.005(4) -0.005(4)
C37 0.006(5) 0.045(8) 0.054(9) 0.006(7) -0.007(5) -0.001(5)
C2 0.027(6) 0.027(7) 0.015(5) 0.009(5) -0.003(4) 0.004(5)
C9 0.030(6) 0.014(5) 0.020(6) -0.009(4) 0.002(5) 0.001(5)
C41 0.028(5) 0.015(5) 0.017(5) 0.003(4) -0.001(5) 0.013(5)
C34 0.019(6) 0.031(6) 0.015(6) 0.005(5) -0.006(4) 0.006(5)
C46 0.077(12) 0.032(9) 0.077(13) -0.001(8) -0.028(10) 0.030(8)
C1 0.024(6) 0.016(5) 0.032(6) 0.011(5) 0.010(5) 0.014(5)
C10 0.031(6) 0.035(7) 0.025(6) 0.001(6) 0.002(6) -0.006(5)
C33 0.029(7) 0.016(6) 0.027(7) 0.002(5) 0.001(5) -0.007(5)
C20 0.052(8) 0.016(6) 0.038(7) -0.010(5) 0.004(6) -0.004(6)
C21 0.038(8) 0.062(10) 0.026(7) 0.007(7) -0.002(6) -0.020(7)
C28 0.056(8) 0.046(7) 0.082(9) 0.012(6) 0.025(7) 0.004(6)
C27 0.037(6) 0.038(6) 0.029(5) 0.011(5) 0.020(5) 0.019(5)
C36 0.019(6) 0.037(7) 0.027(7) 0.001(5) -0.010(5) -0.012(5)
C43 0.036(7) 0.032(7) 0.012(5) 0.004(5) -0.008(5) 0.002(5)
C11 0.011(6) 0.036(7) 0.041(8) 0.002(6) -0.005(5) -0.015(5)
C19 0.048(8) 0.033(7) 0.014(6) -0.012(5) 0.006(5) -0.004(6)
C42 0.024(6) 0.028(6) 0.014(6) 0.000(5) -0.007(5) 0.010(5)
C3 0.013(5) 0.028(6) 0.028(6) -0.008(5) 0.012(5) 0.001(5)
C38 0.016(5) 0.038(5) 0.036(5) -0.003(5) 0.001(4) 0.008(4)
C47 0.046(9) 0.064(11) 0.043(9) 0.002(8) -0.009(7) 0.012(8)
C48 0.045(8) 0.045(8) 0.031(7) -0.005(6) 0.004(6) 0.024(7)
C35 0.031(7) 0.051(9) 0.032(7) -0.005(6) 0.006(6) -0.027(6)
C31 0.112(11) 0.084(9) 0.052(8) 0.014(7) 0.006(8) 0.025(8)
C15 0.055(9) 0.046(9) 0.081(13) 0.024(10) -0.013(9) -0.004(9)
C32 0.096(10) 0.052(7) 0.039(6) -0.001(5) -0.001(7) 0.043(7)
C12 0.086(13) 0.064(11) 0.021(8) -0.009(7) 0.015(8) 0.005(9)
C29 0.054(8) 0.049(7) 0.087(9) 0.015(6) 0.034(7) 0.009(7)
C14 0.073(12) 0.109(17) 0.028(9) 0.026(10) 0.008(8) -0.037(12)
C30 0.106(12) 0.071(8) 0.084(9) 0.021(8) 0.026(9) 0.029(8)
C13 0.089(15) 0.109(18) 0.036(10) 0.030(11) 0.011(10) 0.011(13)
C16 0.037(8) 0.050(8) 0.023(7) 0.018(6) -0.001(6) -0.013(6)
C6 0.033(7) 0.034(7) 0.028(7) -0.015(5) 0.002(5) -0.005(6)
C5 0.036(8) 0.043(8) 0.040(8) -0.017(7) 0.015(6) -0.002(6)
C4 0.028(7) 0.029(6) 0.041(8) -0.004(6) 0.011(6) 0.010(5)
C18 0.042(7) 0.008(5) 0.031(7) 0.005(5) 0.000(6) -0.010(5)
C22 0.027(6) 0.039(7) 0.022(6) -0.005(6) 0.007(5) -0.007(6)
C23 0.023(6) 0.030(7) 0.024(6) -0.001(5) 0.002(5) -0.007(5)
C45 0.067(10) 0.043(8) 0.020(7) 0.004(6) 0.003(7) -0.005(8)
C44 0.030(7) 0.045(8) 0.015(6) 0.000(5) -0.005(5) 0.005(6)
Dy2 0.0241(3) 0.0237(3) 0.0160(2) 0.0015(2) 0.0013(2) 0.0002(2)
Na4 0.025(2) 0.026(2) 0.027(3) 0.002(2) 0.002(2) 0.0042(19)
Na3 0.031(4) 0.030(4) 0.024(4) 0.000 0.003(3) 0.000
O19 0.037(5) 0.029(5) 0.018(4) 0.000(3) -0.003(3) 0.001(4)
O13 0.035(5) 0.030(4) 0.023(4) 0.008(4) -0.007(4) -0.007(4)
O22 0.049(6) 0.024(5) 0.030(5) -0.002(4) -0.004(4) -0.013(4)
O14 0.028(4) 0.029(4) 0.019(4) 0.003(3) 0.000(4) 0.007(4)
O15 0.027(4) 0.021(4) 0.016(4) -0.002(3) -0.001(3) -0.005(3)
O16 0.041(5) 0.026(4) 0.023(5) -0.009(4) 0.004(4) 0.006(4)
O23 0.028(4) 0.023(4) 0.027(5) 0.004(4) 0.002(4) 0.000(4)
O17 0.031(4) 0.033(5) 0.038(5) 0.005(4) 0.001(4) 0.003(4)
O21 0.105(9) 0.057(7) 0.020(5) 0.019(5) 0.009(5) 0.042(7)
O20 0.032(5) 0.034(5) 0.028(5) 0.008(4) 0.003(4) -0.001(4)
O24 0.054(6) 0.053(6) 0.031(5) -0.017(4) 0.013(5) -0.017(5)
O18 0.059(7) 0.115(11) 0.060(7) 0.046(8) 0.035(6) 0.038(8)
N12 0.028(5) 0.031(6) 0.015(5) -0.009(4) 0.001(4) 0.000(4)
N10 0.041(7) 0.018(5) 0.043(7) 0.012(5) 0.004(5) 0.002(5)
N9 0.023(5) 0.018(5) 0.037(6) 0.008(5) 0.007(4) 0.005(4)
N7 0.029(5) 0.029(6) 0.020(5) 0.001(4) 0.008(4) 0.003(4)
N8 0.039(6) 0.039(6) 0.020(5) 0.005(5) 0.012(5) -0.003(5)
N11 0.019(5) 0.024(5) 0.027(5) 0.000(4) 0.007(4) -0.003(4)
C62 0.117(7) 0.125(7) 0.130(8) -0.010(5) -0.023(6) 0.009(5)
C61 0.103(7) 0.111(7) 0.116(7) 0.004(5) -0.018(5) 0.016(5)
C60 0.084(6) 0.082(6) 0.096(7) 0.008(5) 0.002(5) 0.009(5)
C59 0.062(6) 0.067(5) 0.071(6) 0.008(4) 0.013(5) -0.007(4)
C64 0.093(7) 0.085(6) 0.097(7) -0.013(5) 0.000(5) -0.001(5)
C63 0.108(7) 0.111(7) 0.111(7) -0.019(5) -0.015(5) 0.000(5)
C74 0.118(19) 0.100(17) 0.045(11) 0.032(12) -0.044(12) -0.045(15)
C56 0.033(7) 0.028(7) 0.034(8) -0.004(6) 0.000(6) -0.013(6)
C86 0.042(7) 0.018(6) 0.023(6) -0.007(5) -0.002(5) -0.003(5)
C54 0.041(8) 0.026(7) 0.042(8) 0.004(6) -0.005(6) -0.007(6)
C85 0.033(7) 0.027(6) 0.018(6) 0.002(5) -0.006(5) -0.003(5)
C96 0.068(10) 0.036(8) 0.029(7) -0.006(6) 0.006(7) -0.023(7)
C66 0.030(6) 0.035(7) 0.007(5) -0.003(5) -0.004(5) -0.008(6)
C67 0.029(7) 0.032(7) 0.022(6) 0.003(5) 0.007(5) 0.002(5)
C88 0.043(9) 0.044(9) 0.055(10) 0.006(7) -0.008(7) -0.016(7)
C68 0.032(7) 0.031(7) 0.045(9) 0.004(6) -0.004(6) 0.010(6)
C65 0.025(3) 0.027(3) 0.027(3) -0.0008(14) -0.0011(14) -0.0021(14)
C93 0.037(7) 0.055(9) 0.016(6) 0.018(6) 0.011(5) -0.001(7)
C53 0.062(10) 0.020(6) 0.038(8) -0.004(6) -0.003(7) 0.001(7)
C58 0.029(7) 0.056(9) 0.053(10) 0.002(7) 0.015(6) 0.006(6)
C50 0.029(7) 0.033(7) 0.024(7) 0.000(5) 0.002(5) -0.003(5)
C49 0.040(7) 0.022(6) 0.010(6) 0.006(5) -0.006(5) 0.002(5)
C84 0.025(6) 0.041(8) 0.023(6) 0.000(5) 0.005(5) 0.004(5)
C71 0.042(8) 0.055(9) 0.039(8) 0.011(7) 0.008(7) 0.002(7)
C51 0.028(7) 0.043(8) 0.042(8) -0.015(6) 0.021(6) 0.010(6)
C83 0.019(6) 0.031(7) 0.025(7) 0.012(5) -0.003(5) -0.008(5)
C80 0.034(7) 0.036(7) 0.015(6) 0.003(5) 0.010(5) 0.001(6)
C57 0.028(6) 0.031(7) 0.028(6) 0.005(6) 0.007(5) -0.007(6)
C81 0.030(7) 0.028(7) 0.041(8) 0.012(6) -0.010(6) -0.008(6)
C69 0.038(8) 0.029(7) 0.026(7) 0.013(6) 0.004(6) -0.001(6)
C77 0.041(8) 0.043(8) 0.048(9) -0.011(7) 0.009(7) 0.027(7)
C55 0.023(6) 0.017(5) 0.026(6) 0.002(5) 0.000(5) 0.005(5)
C92 0.041(9) 0.048(9) 0.057(10) -0.017(8) -0.018(7) 0.003(7)
C82 0.014(5) 0.027(6) 0.023(6) 0.013(5) -0.001(5) -0.004(5)
C72 0.064(11) 0.080(12) 0.040(9) 0.011(9) 0.009(9) -0.009(10)
C78 0.046(9) 0.043(8) 0.028(7) -0.001(6) 0.017(6) 0.010(6)
C87 0.043(8) 0.024(6) 0.039(8) -0.011(5) 0.000(7) -0.009(6)
C90 0.077(12) 0.039(9) 0.060(12) -0.012(8) -0.015(10) -0.027(9)
C89 0.044(9) 0.049(9) 0.063(11) 0.011(8) 0.007(8) -0.016(7)
C52 0.051(9) 0.037(8) 0.038(8) 0.006(7) -0.007(7) 0.012(7)
C79 0.038(8) 0.051(8) 0.022(7) 0.003(6) 0.001(6) 0.001(7)
C95 0.045(9) 0.033(8) 0.050(9) -0.003(7) -0.002(7) -0.001(7)
C91 0.074(12) 0.051(10) 0.064(12) -0.007(9) -0.019(11) -0.013(9)
C73 0.082(13) 0.087(14) 0.033(9) -0.002(9) 0.011(9) -0.013(10)
C75 0.076(14) 0.109(18) 0.082(16) 0.072(15) -0.031(13) -0.031(14)
C76 0.059(11) 0.079(12) 0.026(8) 0.028(8) -0.010(7) 0.007(9)
C94 0.047(8) 0.053(9) 0.021(7) 0.010(6) -0.002(6) -0.023(7)
C70 0.033(7) 0.045(8) 0.025(7) 0.018(6) 0.005(6) 0.002(6)
O25 0.057(7) 0.091(9) 0.127(11) -0.005(11) -0.026(8) -0.015(7)
O26 0.075(14) 0.070(15) 0.069(14) -0.013(13) -0.003(12) -0.022(13)
O27 0.074(16) 0.108(19) 0.11(2) -0.004(17) 0.024(15) -0.014(15)
O28 0.057(7) 0.055(6) 0.027(5) 0.005(5) 0.014(5) -0.008(5)
O29 0.076(8) 0.059(7) 0.038(6) -0.009(5) 0.027(6) -0.006(6)
O30 0.080(8) 0.073(8) 0.035(6) -0.009(6) 0.018(6) -0.035(7)
N14 0.034(6) 0.037(6) 0.035(7) 0.006(5) 0.015(5) -0.003(5)
O31 0.107(10) 0.057(8) 0.065(9) 0.017(7) 0.009(8) 0.038(7)
O32 0.27(2) 0.062(9) 0.102(13) 0.000(8) 0.080(14) 0.073(12)
O33 0.145(14) 0.074(9) 0.052(8) -0.004(7) 0.020(8) 0.057(9)
N15 0.132(16) 0.055(9) 0.073(12) 0.009(9) 0.060(12) 0.036(10)

loop_
_atom_type_symbol
_atom_type_description
_atom_type_scat_dispersion_real
_atom_type_scat_dispersion_imag
_atom_type_scat_source
C C 0.0033 0.0016 'International Tables Vol C Tables 4.2.6.8 and 6.1.1.4'
H H 0.0000 0.0000 'International Tables Vol C Tables 4.2.6.8 and 6.1.1.4'
Dy Dy -0.1892 4.4098 'International Tables Vol C Tables 4.2.6.8 and 6.1.1.4'
N N 0.0061 0.0033 'International Tables Vol C Tables 4.2.6.8 and 6.1.1.4'
Na Na 0.0362 0.0249 'International Tables Vol C Tables 4.2.6.8 and 6.1.1.4'
O O 0.0106 0.0060 'International Tables Vol C Tables 4.2.6.8 and 6.1.1.4'

loop_
_geom_angle_atom_site_label_1
_geom_angle_atom_site_label_2
_geom_angle_atom_site_label_3
_geom_angle
_geom_angle_site_symmetry_1
_geom_angle_site_symmetry_3
Na1 Dy1 Na1 55.06(12) 3_566 .
Na2 Dy1 Na1 55.41(9) . .
Na2 Dy1 Na1 55.44(9) . 3_566
O2 Dy1 Na1 36.77(19) . .
O2 Dy1 Na1 80.72(18) . 3_566
O2 Dy1 Na2 44.48(18) . .
O2 Dy1 O1 80.8(2) . .
O2 Dy1 O3 81.3(3) . .
O2 Dy1 O8 129.3(3) . .
O2 Dy1 O11 80.6(3) . .
O2 Dy1 O5 140.9(3) . .
O2 Dy1 N3 67.3(3) . .
O2 Dy1 N1 142.1(3) . .
O2 Dy1 N5 73.7(3) . .
O1 Dy1 Na1 36.94(19) . 3_566
O1 Dy1 Na1 44.13(19) . .
O1 Dy1 Na2 81.07(19) . .
O1 Dy1 O8 142.6(3) . .
O1 Dy1 O11 129.3(3) . .
O1 Dy1 O5 81.2(3) . .
O1 Dy1 N3 141.7(3) . .
O1 Dy1 N1 74.2(3) . .
O1 Dy1 N5 67.9(3) . .
O3 Dy1 Na1 44.80(19) . 3_566
O3 Dy1 Na1 81.10(19) . .
O3 Dy1 Na2 36.97(18) . .
O3 Dy1 O1 81.6(3) . .
O3 Dy1 O8 82.1(3) . .
O3 Dy1 O11 140.4(3) . .
O3 Dy1 O5 129.5(3) . .
O3 Dy1 N3 73.4(3) . .
O3 Dy1 N1 67.4(3) . .
O3 Dy1 N5 142.9(3) . .
O8 Dy1 Na1 117.1(2) . 3_566
O8 Dy1 Na1 160.00(19) . .
O8 Dy1 Na2 104.64(19) . .
O8 Dy1 N3 62.1(3) . .
O8 Dy1 N1 68.4(3) . .
O8 Dy1 N5 135.0(3) . .
O11 Dy1 Na1 103.8(2) . .
O11 Dy1 Na1 158.9(2) . 3_566
O11 Dy1 Na2 114.79(19) . .
O11 Dy1 O8 82.7(3) . .
O11 Dy1 O5 84.5(3) . .
O11 Dy1 N3 67.1(2) . .
O11 Dy1 N1 137.3(3) . .
O11 Dy1 N5 61.7(3) . .
O5 Dy1 Na1 115.53(19) . .
O5 Dy1 Na1 104.1(2) . 3_566
O5 Dy1 Na2 159.6(2) . .
O5 Dy1 O8 83.7(2) . .
O5 Dy1 N3 137.1(3) . .
O5 Dy1 N1 62.3(3) . .
O5 Dy1 N5 67.4(3) . .
N3 Dy1 Na1 102.5(2) . .
N3 Dy1 Na1 114.0(2) . 3_566
N3 Dy1 Na2 61.5(2) . .
N1 Dy1 Na1 114.2(2) . .
N1 Dy1 Na1 62.2(2) . 3_566
N1 Dy1 Na2 102.9(2) . .
N1 Dy1 N3 119.6(3) . .
N1 Dy1 N5 120.1(3) . .
N5 Dy1 Na1 62.5(2) . .
N5 Dy1 Na1 103.3(2) . 3_566
N5 Dy1 Na2 114.5(2) . .
N5 Dy1 N3 119.0(3) . .
Dy1 Na1 Dy1 114.92(11) 3_566 .
Na1 Na1 Dy1 62.40(13) 3_566 .
Na1 Na1 Dy1 62.53(13) 3_566 3_566
Na1 Na1 Na2 60.13(9) 3_566 .
Na2 Na1 Dy1 62.02(7) . .
Na2 Na1 Dy1 62.07(8) . 3_566
O10 Na1 Dy1 122.9(3) 3_566 .
O10 Na1 Dy1 99.4(2) 3_566 3_566
O10 Na1 Na1 101.3(2) 3_566 3_566
O10 Na1 Na2 157.7(3) 3_566 .
O10 Na1 O1 90.7(3) 3_566 .
O10 Na1 O3 129.8(3) 3_566 3_566
O10 Na1 C17 141.9(3) 3_566 .
O10 Na1 C33 48.8(3) 3_566 3_566
O7 Na1 Dy1 124.7(2) . 3_566
O7 Na1 Dy1 98.1(2) . .
O7 Na1 Na1 158.2(3) . 3_566
O7 Na1 Na2 103.2(2) . .
O7 Na1 O10 97.6(3) . 3_566
O7 Na1 O1 127.4(3) . .
O7 Na1 O3 92.9(3) . 3_566
O7 Na1 C17 49.0(3) . .
O7 Na1 C33 141.3(3) . 3_566
O2 Na1 Dy1 110.9(2) . 3_566
O2 Na1 Dy1 37.00(18) . .
O2 Na1 Na1 87.3(2) . 3_566
O2 Na1 Na2 49.2(2) . .
O2 Na1 O10 149.0(3) . 3_566
O2 Na1 O7 70.9(3) . .
O2 Na1 O1 75.7(3) . .
O2 Na1 O3 80.5(3) . 3_566
O2 Na1 C17 23.2(3) . .
O2 Na1 C33 147.7(3) . 3_566
O1 Na1 Dy1 111.5(2) 3_566 .
O1 Na1 Dy1 37.5(2) 3_566 3_566
O1 Na1 Dy1 104.7(2) . 3_566
O1 Na1 Dy1 38.78(18) . .
O1 Na1 Na1 49.4(2) 3_566 3_566
O1 Na1 Na1 42.38(19) . 3_566
O1 Na1 Na2 87.3(2) 3_566 .
O1 Na1 Na2 83.0(2) . .
O1 Na1 O10 70.6(3) 3_566 3_566
O1 Na1 O7 150.0(3) 3_566 .
O1 Na1 O2 132.3(3) 3_566 .
O1 Na1 O1 81.4(3) 3_566 .
O1 Na1 O3 120.3(3) . 3_566
O1 Na1 O3 76.1(3) 3_566 3_566
O1 Na1 C17 147.4(3) 3_566 .
O1 Na1 C17 97.0(3) . .
O1 Na1 C33 78.3(3) . 3_566
O1 Na1 C33 22.6(3) 3_566 3_566
O3 Na1 Dy1 103.7(2) 3_566 .
O3 Na1 Dy1 38.70(16) 3_566 3_566
O3 Na1 Na1 83.2(2) 3_566 3_566
O3 Na1 Na2 42.02(17) 3_566 .
O3 Na1 C17 76.9(3) 3_566 .
O3 Na1 C33 96.7(3) 3_566 3_566
C17 Na1 Dy1 114.4(2) . 3_566
C17 Na1 Dy1 58.5(2) . .
C17 Na1 Na1 109.5(2) . 3_566
C17 Na1 Na2 60.3(2) . .
C17 Na1 C33 169.0(3) . 3_566
C33 Na1 Dy1 58.2(2) 3_566 3_566
C33 Na1 Dy1 115.6(2) 3_566 .
C33 Na1 Na1 60.4(2) 3_566 3_566
C33 Na1 Na2 108.9(3) 3_566 .
Dy1 Na2 Dy1 115.71(16) 3_566 .
Na1 Na2 Dy1 62.49(11) 3_566 .
Na1 Na2 Dy1 62.57(11) . .
Na1 Na2 Dy1 62.48(11) . 3_566
Na1 Na2 Dy1 62.57(11) 3_566 3_566
Na1 Na2 Na1 59.75(18) . 3_566
O4 Na2 Dy1 99.4(2) . .
O4 Na2 Dy1 99.4(2) 3_566 3_566
O4 Na2 Dy1 122.9(2) 3_566 .
O4 Na2 Dy1 122.9(2) . 3_566
O4 Na2 Na1 102.8(2) . 3_566
O4 Na2 Na1 158.7(2) 3_566 3_566
O4 Na2 Na1 158.7(2) . .
O4 Na2 Na1 102.8(2) 3_566 .
O4 Na2 O4 96.6(4) 3_566 .
O4 Na2 O2 91.7(2) . 3_566
O4 Na2 O2 129.5(3) . .
O4 Na2 O2 91.7(2) 3_566 .
O4 Na2 O2 129.5(3) 3_566 3_566
O4 Na2 C1 140.3(4) 3_566 .
O4 Na2 C1 49.0(3) 3_566 3_566
O4 Na2 C1 140.3(4) . 3_566
O4 Na2 C1 49.0(3) . .
O2 Na2 Dy1 104.4(2) 3_566 .
O2 Na2 Dy1 38.72(16) 3_566 3_566
O2 Na2 Dy1 104.4(2) . 3_566
O2 Na2 Dy1 38.72(16) . .
O2 Na2 Na1 82.7(2) 3_566 .
O2 Na2 Na1 42.22(19) . .
O2 Na2 Na1 42.22(19) 3_566 3_566
O2 Na2 Na1 82.7(2) . 3_566
O2 Na2 O2 120.0(4) . 3_566
O2 Na2 C1 77.9(3) 3_566 .
O2 Na2 C1 77.9(3) . 3_566
O2 Na2 C1 97.2(3) . .
O2 Na2 C1 97.2(3) 3_566 3_566
O3 Na2 Dy1 111.9(2) 3_566 .
O3 Na2 Dy1 37.48(18) . .
O3 Na2 Dy1 111.9(2) . 3_566
O3 Na2 Dy1 37.48(18) 3_566 3_566
O3 Na2 Na1 49.8(2) . 3_566
O3 Na2 Na1 87.7(2) . .
O3 Na2 Na1 87.7(2) 3_566 3_566
O3 Na2 Na1 49.8(2) 3_566 .
O3 Na2 O4 71.1(3) 3_566 3_566
O3 Na2 O4 148.2(3) . 3_566
O3 Na2 O4 71.1(3) . .
O3 Na2 O4 148.2(3) 3_566 .
O3 Na2 O2 76.1(2) . .
O3 Na2 O2 81.1(3) . 3_566
O3 Na2 O2 76.1(2) 3_566 3_566
O3 Na2 O2 81.1(3) 3_566 .
O3 Na2 O3 133.4(4) 3_566 .
O3 Na2 C1 23.0(3) . .
O3 Na2 C1 148.6(3) 3_566 .
O3 Na2 C1 23.0(3) 3_566 3_566
O3 Na2 C1 148.6(3) . 3_566
C1 Na2 Dy1 115.5(2) 3_566 .
C1 Na2 Dy1 115.5(2) . 3_566
C1 Na2 Dy1 58.6(2) 3_566 3_566
C1 Na2 Dy1 58.6(2) . .
C1 Na2 Na1 109.7(3) 3_566 3_566
C1 Na2 Na1 61.0(2) 3_566 .
C1 Na2 Na1 109.7(3) . .
C1 Na2 Na1 61.0(2) . 3_566
C1 Na2 C1 170.2(5) . 3_566
C34 O10 Na1 114.8(6) . 3_566
C34 O10 C35 119.0(8) . .
C35 O10 Na1 124.3(7) . 3_566
C2 O4 Na2 114.7(6) . .
C2 O4 C3 117.1(8) . .
C3 O4 Na2 126.7(7) . .
C19 O7 Na1 125.3(7) . .
C18 O7 Na1 114.1(7) . .
C18 O7 C19 117.6(9) . .
Dy1 O2 Na2 96.8(2) . .
Na1 O2 Dy1 106.2(3) . .
Na1 O2 Na2 88.6(3) . .
C17 O2 Dy1 131.5(6) . .
C17 O2 Na1 114.3(6) . .
C17 O2 Na2 109.5(6) . .
Dy1 O1 Na1 97.1(3) . .
Na1 O1 Dy1 105.6(3) 3_566 .
Na1 O1 Na1 88.2(3) 3_566 .
C33 O1 Dy1 130.3(7) . .
C33 O1 Na1 110.3(7) . .
C33 O1 Na1 115.7(7) . 3_566
Dy1 O3 Na1 96.5(3) . 3_566
Na2 O3 Dy1 105.5(3) . .
Na2 O3 Na1 88.2(3) . 3_566
C1 O3 Dy1 131.1(6) . .
C1 O3 Na1 110.4(7) . 3_566
C1 O3 Na2 115.0(6) . .
C25 O8 Dy1 120.4(7) . .
C41 O11 Dy1 123.2(7) . .
C42 O12 H12 142.4 . .
C26 O9 H9 109.5 . .
C10 O6 H6 109.5 . .
C9 O5 Dy1 121.2(7) . .
N4 N3 Dy1 112.8(6) . .
C24 N3 Dy1 130.0(7) . .
C24 N3 N4 116.7(9) . .
N5 N6 H6A 122.6 . .
C41 N6 H6A 122.6 . .
C41 N6 N5 114.8(9) . .
N3 N4 H4 121.3 . .
C25 N4 N3 117.3(9) . .
C25 N4 H4 121.3 . .
N1 N2 H2 121.6 . .
C9 N2 H2 121.6 . .
C9 N2 N1 116.7(9) . .
N2 N1 Dy1 113.3(7) . .
C8 N1 Dy1 131.3(8) . .
C8 N1 N2 114.9(9) . .
N6 N5 Dy1 113.1(6) . .
C40 N5 Dy1 130.8(8) . .
C40 N5 N6 115.8(10) . .
N5 C40 H40 118.7 . .
N5 C40 C39 122.7(11) . .
C39 C40 H40 118.7 . .
C33 C39 C40 123.0(10) . .
C38 C39 C40 116.5(11) . .
C38 C39 C33 120.5(11) . .
N3 C24 H24 117.7 . .
N3 C24 C23 124.6(11) . .
C23 C24 H24 117.7 . .
O9 C26 H26 109.8 . .
O9 C26 C25 107.3(10) . .
O9 C26 C27 108.7(11) . .
C25 C26 H26 109.8 . .
C27 C26 H26 109.8 . .
C27 C26 C25 111.5(10) . .
O8 C25 N4 122.3(11) . .
O8 C25 C26 118.6(11) . .
N4 C25 C26 119.1(10) . .
N1 C8 H8 117.5 . .
N1 C8 C7 124.9(10) . .
C7 C8 H8 117.5 . .
C8 C7 C1 121.2(10) . .
C6 C7 C8 120.2(11) . .
C6 C7 C1 118.6(11) . .
O2 C17 Na1 42.5(5) . .
O2 C17 C18 119.4(10) . .
O2 C17 C23 123.2(10) . .
C18 C17 Na1 78.3(7) . .
C18 C17 C23 117.4(10) . .
C23 C17 Na1 161.5(8) . .
C36 C37 H37 121.8 . .
C36 C37 C38 116.4(10) . .
C38 C37 H37 121.8 . .
O4 C2 C1 115.5(10) . .
C4 C2 O4 123.0(10) . .
C4 C2 C1 121.6(11) . .
O5 C9 N2 120.7(10) . .
O5 C9 C10 121.1(10) . .
N2 C9 C10 118.0(10) . .
O11 C41 N6 122.1(10) . .
O11 C41 C42 119.1(10) . .
N6 C41 C42 118.7(9) . .
O10 C34 C33 116.0(9) . .
O10 C34 C36 122.6(10) . .
C36 C34 C33 121.5(11) . .
C47 C46 H46 120.1 . .
C47 C46 C45 119.7(14) . .
C45 C46 H46 120.1 . .
O3 C1 Na2 42.0(5) . .
O3 C1 C7 121.9(10) . .
O3 C1 C2 120.5(10) . .
C7 C1 Na2 160.4(8) . .
C2 C1 Na2 79.5(7) . .
C2 C1 C7 117.6(10) . .
O6 C10 C9 110.7(10) . .
O6 C10 H10 106.6 . .
O6 C10 C11 115.7(10) . .
C9 C10 H10 106.6 . .
C11 C10 C9 110.3(10) . .
C11 C10 H10 106.6 . .
O1 C33 Na1 41.7(5) . 3_566
O1 C33 C39 122.7(11) . .
O1 C33 C34 120.2(11) . .
C39 C33 Na1 161.0(8) . 3_566
C34 C33 Na1 79.3(7) . 3_566
C34 C33 C39 117.0(10) . .
C21 C20 H20 118.7 . .
C21 C20 C18 122.6(12) . .
C18 C20 H20 118.7 . .
C20 C21 H21 121.2 . .
C20 C21 C22 117.6(12) . .
C22 C21 H21 121.2 . .
C27 C28 H28 119.4 . .
C27 C28 C29 121.3(18) . .
C29 C28 H28 119.4 . .
C28 C27 C26 120.3(14) . .
C32 C27 C26 121.7(14) . .
C32 C27 C28 117.7(14) . .
C37 C36 H36 118.6 . .
C34 C36 C37 122.8(11) . .
C34 C36 H36 118.6 . .
C48 C43 C42 120.4(12) . .
C48 C43 C44 118.9(12) . .
C44 C43 C42 120.7(11) . .
C12 C11 C10 121.6(13) . .
C12 C11 C16 119.0(14) . .
C16 C11 C10 119.4(12) . .
O7 C19 H19A 109.5 . .
O7 C19 H19B 109.5 . .
O7 C19 H19C 109.5 . .
H19A C19 H19B 109.5 . .
H19A C19 H19C 109.5 . .
H19B C19 H19C 109.5 . .
O12 C42 C41 107.9(9) . .
O12 C42 C43 116.1(10) . .
O12 C42 H42 108.5 . .
C41 C42 H42 108.5 . .
C43 C42 C41 107.0(9) . .
C43 C42 H42 108.5 . .
O4 C3 H3A 109.5 . .
O4 C3 H3B 109.5 . .
O4 C3 H3C 109.5 . .
H3A C3 H3B 109.5 . .
H3A C3 H3C 109.5 . .
H3B C3 H3C 109.5 . .
C39 C38 C37 121.8(12) . .
C39 C38 H38 119.1 . .
C37 C38 H38 119.1 . .
C46 C47 H47 120.2 . .
C46 C47 C48 119.7(15) . .
C48 C47 H47 120.2 . .
C43 C48 C47 121.3(15) . .
C43 C48 H48 119.3 . .
C47 C48 H48 119.3 . .
O10 C35 H35A 109.5 . .
O10 C35 H35B 109.5 . .
O10 C35 H35C 109.5 . .
H35A C35 H35B 109.5 . .
H35A C35 H35C 109.5 . .
H35B C35 H35C 109.5 . .
C32 C31 H31 120.2 . .
C30 C31 H31 120.2 . .
C30 C31 C32 120(2) . .
C14 C15 H15 120.3 . .
C16 C15 H15 120.3 . .
C16 C15 C14 119.3(17) . .
C27 C32 C31 120.8(18) . .
C27 C32 H32 119.6 . .
C31 C32 H32 119.6 . .
C11 C12 H12A 119.4 . .
C11 C12 C13 121.3(17) . .
C13 C12 H12A 119.4 . .
C28 C29 H29 121.0 . .
C30 C29 C28 118.0(19) . .
C30 C29 H29 121.0 . .
C15 C14 H14 120.1 . .
C13 C14 C15 119.8(17) . .
C13 C14 H14 120.1 . .
C31 C30 C29 123(2) . .
C31 C30 H30 118.7 . .
C29 C30 H30 118.7 . .
C12 C13 H13 120.2 . .
C14 C13 C12 119.5(19) . .
C14 C13 H13 120.2 . .
C11 C16 H16 119.5 . .
C15 C16 C11 121.0(15) . .
C15 C16 H16 119.5 . .
C7 C6 H6B 119.6 . .
C5 C6 C7 120.7(12) . .
C5 C6 H6B 119.6 . .
C6 C5 H5 119.1 . .
C6 C5 C4 121.8(12) . .
C4 C5 H5 119.1 . .
C2 C4 C5 119.5(12) . .
C2 C4 H4A 120.2 . .
C5 C4 H4A 120.2 . .
O7 C18 C17 116.9(10) . .
O7 C18 C20 124.0(11) . .
C17 C18 C20 119.1(11) . .
C21 C22 H22 119.2 . .
C21 C22 C23 121.7(12) . .
C23 C22 H22 119.2 . .
C17 C23 C24 121.3(10) . .
C22 C23 C24 117.1(11) . .
C22 C23 C17 121.5(11) . .
C46 C45 H45 120.2 . .
C44 C45 C46 119.5(14) . .
C44 C45 H45 120.2 . .
C43 C44 H44 119.6 . .
C45 C44 C43 120.8(13) . .
C45 C44 H44 119.6 . .
Na4 Dy2 Na4 54.70(13) . 4_556
Na4 Dy2 Na3 54.74(10) 4_556 .
Na4 Dy2 Na3 54.85(10) . .
O13 Dy2 Na4 80.4(2) . .
O13 Dy2 Na4 43.7(2) . 4_556
O13 Dy2 Na3 37.1(2) . .
O13 Dy2 O23 130.7(3) . .
O13 Dy2 O17 141.5(3) . .
O13 Dy2 O20 83.0(3) . .
O13 Dy2 N9 75.2(3) . .
O13 Dy2 N7 141.0(3) . .
O13 Dy2 N11 68.3(3) . .
O14 Dy2 Na4 37.4(2) . .
O14 Dy2 Na4 79.6(2) . 4_556
O14 Dy2 Na3 42.5(2) . .
O14 Dy2 O13 79.5(3) . .
O14 Dy2 O15 80.3(3) . .
O14 Dy2 O23 141.7(3) . .
O14 Dy2 O17 83.3(3) . .
O14 Dy2 O20 130.2(3) . .
O14 Dy2 N9 68.6(3) . .
O14 Dy2 N7 74.2(3) . .
O14 Dy2 N11 141.8(3) . .
O15 Dy2 Na4 36.8(2) . 4_556
O15 Dy2 Na4 43.1(2) . .
O15 Dy2 Na3 79.8(2) . .
O15 Dy2 O13 80.4(3) . .
O15 Dy2 O23 82.6(3) . .
O15 Dy2 O17 130.0(3) . .
O15 Dy2 O20 141.5(3) . .
O15 Dy2 N9 143.2(3) . .
O15 Dy2 N7 67.3(3) . .
O15 Dy2 N11 74.8(3) . .
O23 Dy2 Na4 105.6(2) . 4_556
O23 Dy2 Na4 115.3(2) . .
O23 Dy2 Na3 160.3(2) . .
O23 Dy2 O17 82.0(3) . .
O23 Dy2 O20 82.4(3) . .
O23 Dy2 N9 134.2(3) . .
O23 Dy2 N7 67.6(3) . .
O23 Dy2 N11 62.6(3) . .
O17 Dy2 Na4 160.3(2) . 4_556
O17 Dy2 Na4 105.6(2) . .
O17 Dy2 Na3 116.3(2) . .
O17 Dy2 N9 66.5(3) . .
O17 Dy2 N7 62.8(3) . .
O17 Dy2 N11 134.8(3) . .
O20 Dy2 Na4 116.4(2) . 4_556
O20 Dy2 Na4 161.2(2) . .
O20 Dy2 Na3 106.4(2) . .
O20 Dy2 O17 82.3(3) . .
O20 Dy2 N9 61.9(3) . .
O20 Dy2 N7 135.9(3) . .
O20 Dy2 N11 66.8(3) . .
N9 Dy2 Na4 105.0(2) . .
N9 Dy2 Na4 115.3(2) . 4_556
N9 Dy2 Na3 64.1(2) . .
N7 Dy2 Na4 61.3(2) . .
N7 Dy2 Na4 102.7(2) . 4_556
N7 Dy2 Na3 112.7(2) . .
N7 Dy2 N9 119.2(3) . .
N11 Dy2 Na4 63.1(2) . 4_556
N11 Dy2 Na4 114.2(2) . .
N11 Dy2 Na3 104.0(2) . .
N11 Dy2 N9 119.3(3) . .
N11 Dy2 N7 119.9(3) . .
Dy2 Na4 Dy2 115.99(12) . 4_556
Na4 Na4 Dy2 62.45(13) 4_556 4_556
Na4 Na4 Dy2 62.86(14) 4_556 .
Na4 Na4 Na3 60.09(10) 4_556 .
Na3 Na4 Dy2 62.65(8) . 4_556
Na3 Na4 Dy2 62.80(8) . .
O19 Na4 Dy2 124.7(3) . 4_556
O19 Na4 Dy2 96.5(2) . .
O19 Na4 Na4 156.4(3) . 4_556
O19 Na4 Na3 101.4(2) . .
O19 Na4 O13 92.1(3) . 4_556
O19 Na4 O15 126.4(3) . .
O19 Na4 O16 98.7(3) . 4_556
O19 Na4 C66 48.7(3) . .
O19 Na4 C49 143.6(3) . 4_556
O13 Na4 Dy2 105.4(2) 4_556 .
O13 Na4 Dy2 38.63(18) 4_556 4_556
O13 Na4 Na4 83.4(2) 4_556 4_556
O13 Na4 Na3 42.9(2) 4_556 .
O13 Na4 C66 77.8(3) 4_556 .
O13 Na4 C49 95.8(3) 4_556 4_556
O14 Na4 Dy2 110.5(3) . 4_556
O14 Na4 Dy2 37.1(2) . .
O14 Na4 Na4 86.5(2) . 4_556
O14 Na4 Na3 48.2(2) . .
O14 Na4 O19 69.9(3) . .
O14 Na4 O13 80.7(3) . 4_556
O14 Na4 O15 75.4(3) . .
O14 Na4 O16 153.1(4) . 4_556
O14 Na4 C66 22.2(3) . .
O14 Na4 C49 146.4(3) . 4_556
O15 Na4 Dy2 105.0(2) . 4_556
O15 Na4 Dy2 37.1(2) 4_556 4_556
O15 Na4 Dy2 38.55(19) . .
O15 Na4 Dy2 111.1(2) 4_556 .
O15 Na4 Na4 48.6(2) 4_556 4_556
O15 Na4 Na4 42.9(2) . 4_556
O15 Na4 Na3 86.8(2) 4_556 .
O15 Na4 Na3 83.3(2) . .
O15 Na4 O19 151.8(4) 4_556 .
O15 Na4 O13 121.3(3) . 4_556
O15 Na4 O13 75.6(3) 4_556 4_556
O15 Na4 O14 130.7(3) 4_556 .
O15 Na4 O15 81.0(3) 4_556 .
O15 Na4 O16 69.9(3) 4_556 4_556
O15 Na4 C66 95.5(3) . .
O15 Na4 C66 146.1(3) 4_556 .
O15 Na4 C49 78.2(3) . 4_556
O15 Na4 C49 22.5(3) 4_556 4_556
O16 Na4 Dy2 126.3(3) 4_556 .
O16 Na4 Dy2 96.0(3) 4_556 4_556
O16 Na4 Na4 102.8(2) 4_556 4_556
O16 Na4 Na3 156.7(3) 4_556 .
O16 Na4 O13 125.0(3) 4_556 4_556
O16 Na4 O15 94.1(3) 4_556 .
O16 Na4 C66 143.9(4) 4_556 .
O16 Na4 C49 48.6(3) 4_556 4_556
C66 Na4 Dy2 57.1(2) . .
C66 Na4 Dy2 114.8(2) . 4_556
C66 Na4 Na4 107.8(3) . 4_556
C66 Na4 Na3 59.3(2) . .
C49 Na4 Dy2 115.3(2) 4_556 .
C49 Na4 Dy2 57.4(2) 4_556 4_556
C49 Na4 Na4 60.0(2) 4_556 4_556
C49 Na4 Na3 108.5(3) 4_556 .
C49 Na4 C66 167.2(4) 4_556 .
Dy2 Na3 Dy2 115.58(17) . 4_556
Na4 Na3 Dy2 62.61(12) . 4_556
Na4 Na3 Dy2 62.35(12) . .
Na4 Na3 Dy2 62.36(12) 4_556 4_556
Na4 Na3 Dy2 62.61(12) 4_556 .
Na4 Na3 Na4 59.82(19) . 4_556
O13 Na3 Dy2 37.3(2) 4_556 4_556
O13 Na3 Dy2 111.3(3) . 4_556
O13 Na3 Dy2 37.3(2) . .
O13 Na3 Dy2 111.3(3) 4_556 .
O13 Na3 Na4 87.1(3) . .
O13 Na3 Na4 87.1(3) 4_556 4_556
O13 Na3 Na4 49.3(2) 4_556 .
O13 Na3 Na4 49.3(2) . 4_556
O13 Na3 O13 132.1(5) . 4_556
O13 Na3 O22 70.3(3) . .
O13 Na3 O22 70.3(3) 4_556 4_556
O13 Na3 O22 150.4(3) . 4_556
O13 Na3 O22 150.4(3) 4_556 .
O13 Na3 O14 81.8(3) . 4_556
O13 Na3 O14 75.2(3) . .
O13 Na3 O14 75.2(3) 4_556 4_556
O13 Na3 O14 81.8(3) 4_556 .
O13 Na3 C82 22.1(3) 4_556 4_556
O13 Na3 C82 147.3(4) 4_556 .
O13 Na3 C82 147.3(4) . 4_556
O13 Na3 C82 22.1(3) . .
O22 Na3 Dy2 124.2(2) 4_556 .
O22 Na3 Dy2 97.9(2) 4_556 4_556
O22 Na3 Dy2 124.2(2) . 4_556
O22 Na3 Dy2 97.9(2) . .
O22 Na3 Na4 102.3(2) . 4_556
O22 Na3 Na4 157.3(3) . .
O22 Na3 Na4 157.3(3) 4_556 4_556
O22 Na3 Na4 102.3(2) 4_556 .
O22 Na3 O22 98.1(5) 4_556 .
O22 Na3 O14 126.8(3) . .
O22 Na3 O14 92.5(3) . 4_556
O22 Na3 O14 92.5(3) 4_556 .
O22 Na3 O14 126.8(3) 4_556 4_556
O22 Na3 C82 142.4(4) . 4_556
O22 Na3 C82 49.1(3) 4_556 4_556
O22 Na3 C82 142.4(4) 4_556 .
O22 Na3 C82 49.1(3) . .
O14 Na3 Dy2 105.4(2) . 4_556
O14 Na3 Dy2 105.4(2) 4_556 .
O14 Na3 Dy2 37.97(18) . .
O14 Na3 Dy2 37.97(18) 4_556 4_556
O14 Na3 Na4 83.1(3) . 4_556
O14 Na3 Na4 43.1(2) . .
O14 Na3 Na4 83.1(3) 4_556 .
O14 Na3 Na4 43.1(2) 4_556 4_556
O14 Na3 O14 121.3(4) 4_556 .
O14 Na3 C82 95.1(3) . .
O14 Na3 C82 95.1(3) 4_556 4_556
O14 Na3 C82 78.9(3) . 4_556
O14 Na3 C82 78.9(3) 4_556 .
C82 Na3 Dy2 115.3(2) . 4_556
C82 Na3 Dy2 57.4(2) . .
C82 Na3 Dy2 57.4(2) 4_556 4_556
C82 Na3 Dy2 115.3(2) 4_556 .
C82 Na3 Na4 108.3(3) . .
C82 Na3 Na4 108.3(3) 4_556 4_556
C82 Na3 Na4 60.3(2) . 4_556
C82 Na3 Na4 60.3(2) 4_556 .
C82 Na3 C82 168.0(5) 4_556 .
C65 O19 Na4 114.6(7) . .
C65 O19 C80 117.3(9) . .
C80 O19 Na4 124.8(7) . .
Dy2 O13 Na4 97.6(3) . 4_556
Na3 O13 Dy2 105.6(3) . .
Na3 O13 Na4 87.8(3) . 4_556
C82 O13 Dy2 129.4(7) . .
C82 O13 Na4 111.1(7) . 4_556
C82 O13 Na3 115.9(7) . .
C96 O22 Na3 125.1(8) . .
C81 O22 Na3 115.0(7) . .
C81 O22 C96 116.6(10) . .
Dy2 O14 Na4 105.4(3) . .
Dy2 O14 Na3 99.5(3) . .
Na4 O14 Na3 88.7(3) . .
C66 O14 Dy2 128.8(7) . .
C66 O14 Na4 115.4(7) . .
C66 O14 Na3 110.6(7) . .
Dy2 O15 Na4 98.4(3) . .
Na4 O15 Dy2 106.1(3) 4_556 .
Na4 O15 Na4 88.6(3) 4_556 .
C49 O15 Dy2 128.8(7) . .
C49 O15 Na4 111.0(7) . .
C49 O15 Na4 115.3(7) . 4_556
C50 O16 Na4 116.2(7) . 4_556
C50 O16 C51 115.6(9) . .
C51 O16 Na4 125.5(7) . 4_556
C85 O23 Dy2 123.5(8) . .
C57 O17 Dy2 119.8(8) . .
C70 O21 H21A 138.6 . .
C69 O20 Dy2 123.5(8) . .
C86 O24 H24A 144.8 . .
C58 O18 H18 144.6 . .
N11 N12 H12B 121.8 . .
C85 N12 H12B 121.8 . .
C85 N12 N11 116.4(9) . .
N9 N10 H10A 122.0 . .
C69 N10 H10A 122.0 . .
C69 N10 N9 116.0(10) . .
N10 N9 Dy2 113.0(7) . .
C68 N9 Dy2 130.8(8) . .
C68 N9 N10 116.1(10) . .
N8 N7 Dy2 112.0(7) . .
C56 N7 Dy2 130.9(8) . .
C56 N7 N8 116.6(10) . .
N7 N8 H8A 121.6 . .
C57 N8 N7 116.9(10) . .
C57 N8 H8A 121.6 . .
N12 N11 Dy2 113.5(6) . .
C84 N11 Dy2 129.9(8) . .
C84 N11 N12 116.0(10) . .
C61 C62 H62 120.0 . .
C61 C62 C63 120.0 . .
C63 C62 H62 120.0 . .
C62 C61 H61 120.0 . .
C60 C61 C62 120.0 . .
C60 C61 H61 120.0 . .
C61 C60 H60 120.0 . .
C61 C60 C59 120.0 . .
C59 C60 H60 120.0 . .
C60 C59 C64 120.0 . .
C60 C59 C58 117.4(11) . .
C64 C59 C58 122.4(11) . .
C59 C64 H64 120.0 . .
C59 C64 C63 120.0 . .
C63 C64 H64 120.0 . .
C62 C63 H63 120.0 . .
C64 C63 C62 120.0 . .
C64 C63 H63 120.0 . .
C73 C74 H74 117.9 . .
C75 C74 H74 117.9 . .
C75 C74 C73 124(2) . .
N7 C56 H56 118.9 . .
N7 C56 C55 122.2(12) . .
C55 C56 H56 118.9 . .
O24 C86 H86 108.3 . .
O24 C86 C85 108.8(10) . .
O24 C86 C87 112.7(10) . .
C85 C86 H86 108.3 . .
C85 C86 C87 110.4(10) . .
C87 C86 H86 108.3 . .
C53 C54 H54 119.4 . .
C53 C54 C55 121.2(13) . .
C55 C54 H54 119.4 . .
O23 C85 N12 121.1(11) . .
O23 C85 C86 122.4(11) . .
N12 C85 C86 116.4(11) . .
O22 C96 H96A 109.5 . .
O22 C96 H96B 109.5 . .
O22 C96 H96C 109.5 . .
H96A C96 H96B 109.5 . .
H96A C96 H96C 109.5 . .
H96B C96 H96C 109.5 . .
O14 C66 Na4 42.4(5) . .
O14 C66 C67 124.1(10) . .
O14 C66 C65 120.2(11) . .
C67 C66 Na4 163.1(8) . .
C65 C66 Na4 78.5(7) . .
C65 C66 C67 115.7(11) . .
C66 C67 C68 121.6(11) . .
C66 C67 C77 121.8(11) . .
C77 C67 C68 116.5(11) . .
C87 C88 H88 120.4 . .
C87 C88 C89 119.1(15) . .
C89 C88 H88 120.4 . .
N9 C68 C67 122.1(12) . .
N9 C68 H68 119.0 . .
C67 C68 H68 119.0 . .
O19 C65 C66 115.8(10) . .
O19 C65 C79 123.0(11) . .
C66 C65 C79 120.4(11) . .
C83 C93 H93 118.5 . .
C94 C93 H93 118.5 . .
C94 C93 C83 123.0(13) . .
C54 C53 H53 120.6 . .
C54 C53 C52 118.9(12) . .
C52 C53 H53 120.6 . .
O18 C58 C59 105.1(11) . .
O18 C58 H58 109.9 . .
O18 C58 C57 108.8(11) . .
C59 C58 H58 109.9 . .
C59 C58 C57 113.2(12) . .
C57 C58 H58 109.9 . .
O16 C50 C49 113.5(10) . .
C52 C50 O16 125.9(12) . .
C52 C50 C49 120.5(13) . .
O15 C49 Na4 42.2(5) . 4_556
O15 C49 C50 121.0(11) . .
O15 C49 C55 122.2(11) . .
C50 C49 Na4 80.3(7) . 4_556
C55 C49 Na4 160.8(8) . 4_556
C55 C49 C50 116.7(10) . .
N11 C84 H84 118.0 . .
N11 C84 C83 124.0(11) . .
C83 C84 H84 118.0 . .
C72 C71 C70 120.7(14) . .
C76 C71 C72 116.3(16) . .
C76 C71 C70 123.0(14) . .
O16 C51 H51A 109.5 . .
O16 C51 H51B 109.5 . .
O16 C51 H51C 109.5 . .
H51A C51 H51B 109.5 . .
H51A C51 H51C 109.5 . .
H51B C51 H51C 109.5 . .
C93 C83 C84 116.9(12) . .
C93 C83 C82 121.3(12) . .
C82 C83 C84 121.8(10) . .
O19 C80 H80A 109.5 . .
O19 C80 H80B 109.5 . .
O19 C80 H80C 109.5 . .
H80A C80 H80B 109.5 . .
H80A C80 H80C 109.5 . .
H80B C80 H80C 109.5 . .
O17 C57 N8 122.7(11) . .
O17 C57 C58 117.9(12) . .
N8 C57 C58 119.3(11) . .
O22 C81 C82 115.1(11) . .
O22 C81 C95 125.9(12) . .
C95 C81 C82 118.9(13) . .
O20 C69 N10 122.1(11) . .
O20 C69 C70 120.8(12) . .
N10 C69 C70 117.0(11) . .
C67 C77 H77 120.1 . .
C78 C77 C67 119.8(12) . .
C78 C77 H77 120.1 . .
C54 C55 C56 116.9(12) . .
C49 C55 C56 123.0(10) . .
C49 C55 C54 120.1(11) . .
C87 C92 H92 120.6 . .
C87 C92 C91 118.8(16) . .
C91 C92 H92 120.6 . .
O13 C82 Na3 42.0(5) . .
O13 C82 C83 123.5(10) . .
O13 C82 C81 119.9(11) . .
C83 C82 Na3 160.8(8) . .
C83 C82 C81 116.4(10) . .
C81 C82 Na3 78.7(8) . .
C71 C72 H72 120.0 . .
C73 C72 C71 120.0(18) . .
C73 C72 H72 120.0 . .
C77 C78 H78 119.9 . .
C79 C78 C77 120.3(12) . .
C79 C78 H78 119.9 . .
C88 C87 C86 118.8(12) . .
C92 C87 C86 121.6(13) . .
C92 C87 C88 119.6(14) . .
C89 C90 H90 118.8 . .
C91 C90 H90 118.8 . .
C91 C90 C89 122.3(18) . .
C88 C89 H89 120.3 . .
C90 C89 C88 119.4(17) . .
C90 C89 H89 120.3 . .
C53 C52 H52 118.8 . .
C50 C52 C53 122.4(14) . .
C50 C52 H52 118.8 . .
C65 C79 H79 119.3 . .
C78 C79 C65 121.5(12) . .
C78 C79 H79 119.3 . .
C81 C95 H95 118.0 . .
C81 C95 C94 124.0(13) . .
C94 C95 H95 118.0 . .
C92 C91 H91 119.7 . .
C90 C91 C92 120.6(18) . .
C90 C91 H91 119.7 . .
C74 C73 C72 119(2) . .
C74 C73 H73 120.6 . .
C72 C73 H73 120.6 . .
C74 C75 H75 121.6 . .
C74 C75 C76 117(2) . .
C76 C75 H75 121.6 . .
C71 C76 H76 118.2 . .
C75 C76 C71 123.6(19) . .
C75 C76 H76 118.2 . .
C93 C94 C95 115.9(12) . .
C93 C94 H94 122.0 . .
C95 C94 H94 122.0 . .
O21 C70 C71 112.2(11) . .
O21 C70 C69 114.0(11) . .
O21 C70 H70 106.3 . .
C71 C70 H70 106.3 . .
C69 C70 C71 111.1(11) . .
C69 C70 H70 106.3 . .
H25A O25 H25B 112.6 . .
O25 N13 O26 131(3) . .
O25 N13 O27 124(3) . .
O27 N13 O26 104(3) . .
O28 N14 O29 119.0(12) . .
O30 N14 O28 123.9(12) . .
O30 N14 O29 117.0(11) . .
O31 N15 O32 123(2) . .
O31 N15 O33 121.0(15) . .
O33 N15 O32 115.6(19) . .

loop_
_geom_bond_atom_site_label_1
_geom_bond_atom_site_label_2
_geom_bond_distance
_geom_bond_site_symmetry_2
Dy1 Na1 3.683(5) 3_566
Dy1 Na1 3.687(4) .
Dy1 Na2 3.669(3) .
Dy1 O2 2.311(7) .
Dy1 O1 2.327(7) .
Dy1 O3 2.317(7) .
Dy1 O8 2.436(7) .
Dy1 O11 2.372(8) .
Dy1 O5 2.431(8) .
Dy1 N3 2.628(8) .
Dy1 N1 2.582(9) .
Dy1 N5 2.604(9) .
Na1 Na1 3.407(9) 3_566
Na1 Na2 3.420(7) .
Na1 O10 2.333(8) 3_566
Na1 O7 2.314(9) .
Na1 O2 2.299(8) .
Na1 O1 2.587(8) .
Na1 O1 2.298(9) 3_566
Na1 O3 2.612(8) 3_566
Na1 C17 3.103(11) .
Na1 C33 3.111(12) 3_566
Na2 O4 2.320(8) .
Na2 O4 2.320(9) 3_566
Na2 O2 2.589(8) 3_566
Na2 O2 2.589(8) .
Na2 O3 2.291(8) .
Na2 O3 2.290(8) 3_566
Na2 C1 3.103(11) 3_566
Na2 C1 3.103(11) .
O10 C34 1.375(13) .
O10 C35 1.410(14) .
O4 C2 1.390(14) .
O4 C3 1.457(12) .
O7 C19 1.420(13) .
O7 C18 1.370(15) .
O2 C17 1.343(12) .
O1 C33 1.327(13) .
O3 C1 1.338(13) .
O8 C25 1.267(14) .
O11 C41 1.247(13) .
O12 H12 0.8756 .
O12 C42 1.403(14) .
O9 H9 0.8200 .
O9 C26 1.464(16) .
O6 H6 0.8200 .
O6 C10 1.386(15) .
O5 C9 1.268(13) .
N3 N4 1.341(12) .
N3 C24 1.280(15) .
N6 H6A 0.8600 .
N6 N5 1.387(12) .
N6 C41 1.307(14) .
N4 H4 0.8600 .
N4 C25 1.321(15) .
N2 H2 0.8600 .
N2 N1 1.391(13) .
N2 C9 1.321(14) .
N1 C8 1.270(14) .
N5 C40 1.307(14) .
C40 H40 0.9300 .
C40 C39 1.434(16) .
C39 C33 1.423(16) .
C39 C38 1.393(16) .
C24 H24 0.9300 .
C24 C23 1.461(17) .
C26 H26 0.9800 .
C26 C25 1.546(17) .
C26 C27 1.504(17) .
C8 H8 0.9300 .
C8 C7 1.431(17) .
C7 C1 1.444(17) .
C7 C6 1.430(17) .
C17 C18 1.397(16) .
C17 C23 1.404(16) .
C37 H37 0.9300 .
C37 C36 1.388(18) .
C37 C38 1.421(18) .
C2 C1 1.401(16) .
C2 C4 1.375(16) .
C9 C10 1.528(16) .
C41 C42 1.536(15) .
C34 C33 1.404(16) .
C34 C36 1.381(15) .
C46 H46 0.9300 .
C46 C47 1.38(2) .
C46 C45 1.42(2) .
C10 H10 0.9800 .
C10 C11 1.513(18) .
C20 H20 0.9300 .
C20 C21 1.358(19) .
C20 C18 1.440(17) .
C21 H21 0.9300 .
C21 C22 1.385(19) .
C28 H28 0.9300 .
C28 C27 1.37(2) .
C28 C29 1.39(2) .
C27 C32 1.36(2) .
C36 H36 0.9300 .
C43 C42 1.495(16) .
C43 C48 1.358(18) .
C43 C44 1.420(17) .
C11 C12 1.338(19) .
C11 C16 1.392(19) .
C19 H19A 0.9600 .
C19 H19B 0.9600 .
C19 H19C 0.9600 .
C42 H42 0.9800 .
C3 H3A 0.9600 .
C3 H3B 0.9600 .
C3 H3C 0.9600 .
C38 H38 0.9300 .
C47 H47 0.9300 .
C47 C48 1.38(2) .
C48 H48 0.9300 .
C35 H35A 0.9600 .
C35 H35B 0.9600 .
C35 H35C 0.9600 .
C31 H31 0.9300 .
C31 C32 1.39(2) .
C31 C30 1.31(3) .
C15 H15 0.9300 .
C15 C14 1.43(3) .
C15 C16 1.37(2) .
C32 H32 0.9300 .
C12 H12A 0.9300 .
C12 C13 1.44(2) .
C29 H29 0.9300 .
C29 C30 1.34(3) .
C14 H14 0.9300 .
C14 C13 1.32(3) .
C30 H30 0.9300 .
C13 H13 0.9300 .
C16 H16 0.9300 .
C6 H6B 0.9300 .
C6 C5 1.321(18) .
C5 H5 0.9300 .
C5 C4 1.403(18) .
C4 H4A 0.9300 .
C22 H22 0.9300 .
C22 C23 1.390(17) .
C45 H45 0.9300 .
C45 C44 1.342(19) .
C44 H44 0.9300 .
Dy2 Na4 3.686(5) .
Dy2 Na4 3.700(5) 4_556
Dy2 Na3 3.701(4) .
Dy2 O13 2.330(8) .
Dy2 O14 2.309(8) .
Dy2 O15 2.322(8) .
Dy2 O23 2.386(8) .
Dy2 O17 2.427(9) .
Dy2 O20 2.403(8) .
Dy2 N9 2.604(9) .
Dy2 N7 2.599(10) .
Dy2 N11 2.598(9) .
Na4 Na4 3.393(9) 4_556
Na4 Na3 3.402(7) .
Na4 O19 2.330(9) .
Na4 O13 2.581(9) 4_556
Na4 O14 2.324(9) .
Na4 O15 2.545(9) .
Na4 O15 2.308(9) 4_556
Na4 O16 2.335(9) 4_556
Na4 C66 3.114(13) .
Na4 C49 3.108(13) 4_556
Na3 O13 2.318(9) 4_556
Na3 O13 2.317(9) .
Na3 O22 2.341(9) 4_556
Na3 O22 2.341(10) .
Na3 O14 2.536(9) .
Na3 O14 2.536(9) 4_556
Na3 C82 3.115(12) .
Na3 C82 3.115(12) 4_556
O19 C65 1.365(14) .
O19 C80 1.436(13) .
O13 C82 1.302(13) .
O22 C96 1.437(15) .
O22 C81 1.362(17) .
O14 C66 1.303(14) .
O15 C49 1.316(14) .
O16 C50 1.379(15) .
O16 C51 1.490(13) .
O23 C85 1.243(14) .
O17 C57 1.262(14) .
O21 H21A 0.8926 .
O21 C70 1.410(16) .
O20 C69 1.225(15) .
O24 H24A 0.8237 .
O24 C86 1.421(15) .
O18 H18 0.8816 .
O18 C58 1.457(18) .
N12 H12B 0.8600 .
N12 N11 1.361(13) .
N12 C85 1.346(16) .
N10 H10A 0.8600 .
N10 N9 1.386(14) .
N10 C69 1.315(17) .
N9 C68 1.298(17) .
N7 N8 1.398(14) .
N7 C56 1.267(16) .
N8 H8A 0.8600 .
N8 C57 1.303(16) .
N11 C84 1.287(15) .
C62 H62 0.9300 .
C62 C61 1.3900 .
C62 C63 1.3900 .
C61 H61 0.9300 .
C61 C60 1.3900 .
C60 H60 0.9300 .
C60 C59 1.3900 .
C59 C64 1.3900 .
C59 C58 1.466(18) .
C64 H64 0.9300 .
C64 C63 1.3900 .
C63 H63 0.9300 .
C74 H74 0.9300 .
C74 C73 1.35(3) .
C74 C75 1.34(3) .
C56 H56 0.9300 .
C56 C55 1.448(17) .
C86 H86 0.9800 .
C86 C85 1.512(16) .
C86 C87 1.538(19) .
C54 H54 0.9300 .
C54 C53 1.348(19) .
C54 C55 1.435(16) .
C96 H96A 0.9600 .
C96 H96B 0.9600 .
C96 H96C 0.9600 .
C66 C67 1.427(17) .
C66 C65 1.415(17) .
C67 C68 1.451(18) .
C67 C77 1.430(17) .
C88 H88 0.9300 .
C88 C87 1.39(2) .
C88 C89 1.40(2) .
C68 H68 0.9300 .
C65 C79 1.436(18) .
C93 H93 0.9300 .
C93 C83 1.388(16) .
C93 C94 1.37(2) .
C53 H53 0.9300 .
C53 C52 1.38(2) .
C58 H58 0.9800 .
C58 C57 1.518(17) .
C50 C49 1.427(17) .
C50 C52 1.373(17) .
C49 C55 1.404(17) .
C84 H84 0.9300 .
C84 C83 1.466(17) .
C71 C72 1.42(2) .
C71 C76 1.39(2) .
C71 C70 1.52(2) .
C51 H51A 0.9600 .
C51 H51B 0.9600 .
C51 H51C 0.9600 .
C83 C82 1.409(17) .
C80 H80A 0.9600 .
C80 H80B 0.9600 .
C80 H80C 0.9600 .
C81 C82 1.450(17) .
C81 C95 1.37(2) .
C69 C70 1.519(16) .
C77 H77 0.9300 .
C77 C78 1.369(19) .
C92 H92 0.9300 .
C92 C87 1.38(2) .
C92 C91 1.39(2) .
C72 H72 0.9300 .
C72 C73 1.38(2) .
C78 H78 0.9300 .
C78 C79 1.353(19) .
C90 H90 0.9300 .
C90 C89 1.34(2) .
C90 C91 1.33(3) .
C89 H89 0.9300 .
C52 H52 0.9300 .
C79 H79 0.9300 .
C95 H95 0.9300 .
C95 C94 1.41(2) .
C91 H91 0.9300 .
C73 H73 0.9300 .
C75 H75 0.9300 .
C75 C76 1.36(3) .
C76 H76 0.9300 .
C94 H94 0.9300 .
C70 H70 0.9800 .
O25 H25A 0.8503 .
O25 H25B 0.8386 .
O25 N13 1.26(2) .
O26 N13 1.38(4) .
O27 N13 1.32(4) .
O28 N14 1.223(13) .
O29 N14 1.287(15) .
O30 N14 1.210(15) .
O31 N15 1.22(2) .
O32 N15 1.278(19) .
O33 N15 1.27(2) .

loop_
_geom_torsion_atom_site_label_1
_geom_torsion_atom_site_label_2
_geom_torsion_atom_site_label_3
_geom_torsion_atom_site_label_4
_geom_torsion
_geom_torsion_site_symmetry_1
_geom_torsion_site_symmetry_4
Dy1 O2 C17 Na1 -143.8(10) . .
Dy1 O2 C17 C18 -127.5(9) . .
Dy1 O2 C17 C23 51.8(13) . .
Dy1 O1 C33 Na1 -142.9(11) . 3_566
Dy1 O1 C33 C39 51.7(15) . .
Dy1 O1 C33 C34 -130.4(9) . .
Dy1 O3 C1 Na2 -143.1(11) . .
Dy1 O3 C1 C7 51.7(15) . .
Dy1 O3 C1 C2 -129.4(9) . .
Dy1 O8 C25 N4 16.8(15) . .
Dy1 O8 C25 C26 -164.3(8) . .
Dy1 O11 C41 N6 20.1(15) . .
Dy1 O11 C41 C42 -156.7(7) . .
Dy1 O5 C9 N2 20.7(14) . .
Dy1 O5 C9 C10 -154.6(8) . .
Dy1 N3 N4 C25 -18.7(11) . .
Dy1 N3 C24 C23 -7.7(17) . .
Dy1 N1 C8 C7 -9.6(18) . .
Dy1 N5 C40 C39 -4.7(17) . .
Na1 O10 C34 C33 -12.6(12) 3_566 .
Na1 O10 C34 C36 166.9(9) 3_566 .
Na1 O7 C18 C17 -15.8(12) . .
Na1 O7 C18 C20 164.3(9) . .
Na1 O2 C17 C18 16.3(12) . .
Na1 O2 C17 C23 -164.4(9) . .
Na1 O1 C33 Na1 98.1(6) . 3_566
Na1 O1 C33 C39 -67.4(12) . .
Na1 O1 C33 C39 -165.5(8) 3_566 .
Na1 O1 C33 C34 12.5(13) 3_566 .
Na1 O1 C33 C34 110.6(10) . .
Na1 O3 C1 Na2 97.9(6) 3_566 .
Na1 O3 C1 C7 -67.3(11) 3_566 .
Na1 O3 C1 C2 111.6(10) 3_566 .
Na1 C17 C18 O7 10.9(8) . .
Na1 C17 C18 C20 -169.2(11) . .
Na1 C17 C23 C24 -36(3) . .
Na1 C17 C23 C22 142(2) . .
Na2 O4 C2 C1 -13.9(11) . .
Na2 O4 C2 C4 165.0(9) . .
Na2 O2 C17 Na1 97.5(6) . .
Na2 O2 C17 C18 113.8(9) . .
Na2 O2 C17 C23 -66.9(11) . .
Na2 O3 C1 C7 -165.2(8) . .
Na2 O3 C1 C2 13.7(13) . .
O10 C34 C33 Na1 8.7(9) . 3_566
O10 C34 C33 O1 0.3(16) . .
O10 C34 C33 C39 178.3(10) . .
O10 C34 C36 C37 -178.4(11) . .
O4 C2 C1 Na2 9.5(8) . .
O4 C2 C1 O3 0.2(15) . .
O4 C2 C1 C7 179.2(9) . .
O4 C2 C4 C5 -177.9(11) . .
O2 C17 C18 O7 -0.3(15) . .
O2 C17 C18 C20 179.7(10) . .
O2 C17 C23 C24 -1.5(17) . .
O2 C17 C23 C22 177.2(10) . .
O11 C41 C42 O12 -167.1(10) . .
O11 C41 C42 C43 -41.5(14) . .
O9 C26 C25 O8 172.0(10) . .
O9 C26 C25 N4 -9.0(15) . .
O9 C26 C27 C28 -112.7(14) . .
O9 C26 C27 C32 60.5(17) . .
O6 C10 C11 C12 -133.3(14) . .
O6 C10 C11 C16 45.2(16) . .
O5 C9 C10 O6 -175.5(10) . .
O5 C9 C10 C11 -46.2(15) . .
N3 N4 C25 O8 3.0(16) . .
N3 N4 C25 C26 -175.9(10) . .
N3 C24 C23 C17 -16.6(18) . .
N3 C24 C23 C22 164.6(11) . .
N6 N5 C40 C39 -178.8(10) . .
N6 C41 C42 O12 15.9(14) . .
N6 C41 C42 C43 141.5(10) . .
N4 N3 C24 C23 -178.6(10) . .
N2 N1 C8 C7 179.0(11) . .
N2 C9 C10 O6 9.1(15) . .
N2 C9 C10 C11 138.4(11) . .
N1 N2 C9 O5 -0.6(15) . .
N1 N2 C9 C10 174.8(9) . .
N1 C8 C7 C1 -14.9(19) . .
N1 C8 C7 C6 166.7(12) . .
N5 N6 C41 O11 -0.5(15) . .
N5 N6 C41 C42 176.4(10) . .
N5 C40 C39 C33 -19.6(18) . .
N5 C40 C39 C38 161.6(11) . .
C40 C39 C33 Na1 -31(3) . 3_566
C40 C39 C33 O1 -0.6(18) . .
C40 C39 C33 C34 -178.6(10) . .
C40 C39 C38 C37 179.9(11) . .
C24 N3 N4 C25 153.7(10) . .
C26 C27 C32 C31 -176.5(16) . .
C25 C26 C27 C28 129.2(13) . .
C25 C26 C27 C32 -57.5(18) . .
C8 C7 C1 Na2 -33(3) . .
C8 C7 C1 O3 -2.8(17) . .
C8 C7 C1 C2 178.2(11) . .
C8 C7 C6 C5 -176.2(13) . .
C7 C6 C5 C4 -4(2) . .
C9 N2 N1 Dy1 -17.1(12) . .
C9 N2 N1 C8 155.9(11) . .
C9 C10 C11 C12 100.2(15) . .
C9 C10 C11 C16 -81.4(13) . .
C41 N6 N5 Dy1 -15.9(11) . .
C41 N6 N5 C40 159.3(10) . .
C46 C47 C48 C43 2(2) . .
C46 C45 C44 C43 1(2) . .
C1 C7 C6 C5 5.4(19) . .
C1 C2 C4 C5 1.0(19) . .
C10 C11 C12 C13 178.0(15) . .
C10 C11 C16 C15 -176.4(12) . .
C33 C39 C38 C37 1.1(18) . .
C33 C34 C36 C37 1.1(19) . .
C20 C21 C22 C23 -1.3(19) . .
C21 C20 C18 O7 -177.6(11) . .
C21 C20 C18 C17 2.4(19) . .
C21 C22 C23 C24 -177.1(11) . .
C21 C22 C23 C17 4.1(18) . .
C28 C27 C32 C31 -3(3) . .
C28 C29 C30 C31 -4(3) . .
C27 C26 C25 O8 -69.1(15) . .
C27 C26 C25 N4 109.9(13) . .
C27 C28 C29 C30 3(3) . .
C36 C37 C38 C39 -1.2(19) . .
C36 C34 C33 Na1 -170.8(11) . 3_566
C36 C34 C33 O1 -179.2(11) . .
C36 C34 C33 C39 -1.2(17) . .
C11 C12 C13 C14 0(3) . .
C19 O7 C18 C17 -177.3(10) . .
C19 O7 C18 C20 2.8(16) . .
C42 C43 C48 C47 -178.1(13) . .
C42 C43 C44 C45 176.7(11) . .
C3 O4 C2 C1 179.0(9) . .
C3 O4 C2 C4 -2.1(15) . .
C38 C39 C33 Na1 147(2) . 3_566
C38 C39 C33 O1 178.1(11) . .
C38 C39 C33 C34 0.1(17) . .
C38 C37 C36 C34 0.1(19) . .
C47 C46 C45 C44 3(2) . .
C48 C43 C42 O12 -142.6(12) . .
C48 C43 C42 C41 96.9(13) . .
C48 C43 C44 C45 -2.5(18) . .
C35 O10 C34 C33 -177.8(11) . .
C35 O10 C34 C36 1.7(17) . .
C15 C14 C13 C12 -2(3) . .
C32 C31 C30 C29 2(4) . .
C12 C11 C16 C15 2(2) . .
C29 C28 C27 C26 174.4(13) . .
C29 C28 C27 C32 1(2) . .
C14 C15 C16 C11 -4(2) . .
C30 C31 C32 C27 2(3) . .
C16 C11 C12 C13 0(2) . .
C16 C15 C14 C13 4(3) . .
C6 C7 C1 Na2 145.1(19) . .
C6 C7 C1 O3 175.6(11) . .
C6 C7 C1 C2 -3.4(17) . .
C6 C5 C4 C2 1(2) . .
C4 C2 C1 Na2 -169.4(11) . .
C4 C2 C1 O3 -178.7(11) . .
C4 C2 C1 C7 0.3(16) . .
C18 C17 C23 C24 177.8(11) . .
C18 C17 C23 C22 -3.5(16) . .
C18 C20 C21 C22 -1.9(19) . .
C23 C17 C18 O7 -179.6(10) . .
C23 C17 C18 C20 0.4(16) . .
C45 C46 C47 C48 -4(2) . .
C44 C43 C42 O12 38.2(15) . .
C44 C43 C42 C41 -82.3(13) . .
C44 C43 C48 C47 1.2(19) . .
Dy2 O13 C82 Na3 -141.7(11) . .
Dy2 O13 C82 C83 54.9(15) . .
Dy2 O13 C82 C81 -129.7(9) . .
Dy2 O14 C66 Na4 -139.4(11) . .
Dy2 O14 C66 C67 54.3(15) . .
Dy2 O14 C66 C65 -127.8(9) . .
Dy2 O15 C49 Na4 -140.6(10) . 4_556
Dy2 O15 C49 C50 -123.8(10) . .
Dy2 O15 C49 C55 54.1(14) . .
Dy2 O23 C85 N12 14.0(15) . .
Dy2 O23 C85 C86 -160.3(8) . .
Dy2 O17 C57 N8 22.3(16) . .
Dy2 O17 C57 C58 -160.6(9) . .
Dy2 O20 C69 N10 15.9(17) . .
Dy2 O20 C69 C70 -161.3(9) . .
Dy2 N9 C68 C67 2.3(19) . .
Dy2 N7 N8 C57 -15.8(13) . .
Dy2 N7 C56 C55 -5.3(19) . .
Dy2 N11 C84 C83 -4.9(17) . .
Na4 O19 C65 C66 -18.8(12) . .
Na4 O19 C65 C79 171.9(9) . .
Na4 O13 C82 Na3 98.2(6) 4_556 .
Na4 O13 C82 C83 -65.2(12) 4_556 .
Na4 O13 C82 C81 110.2(10) 4_556 .
Na4 O14 C66 C67 -166.3(9) . .
Na4 O14 C66 C65 11.6(13) . .
Na4 O15 C49 Na4 98.8(6) . 4_556
Na4 O15 C49 C50 16.9(13) 4_556 .
Na4 O15 C49 C50 115.6(10) . .
Na4 O15 C49 C55 -165.3(9) 4_556 .
Na4 O15 C49 C55 -66.5(12) . .
Na4 O16 C50 C49 -13.9(13) 4_556 .
Na4 O16 C50 C52 163.1(12) 4_556 .
Na4 C66 C67 C68 -35(3) . .
Na4 C66 C67 C77 147(2) . .
Na4 C66 C65 O19 12.9(8) . .
Na4 C66 C65 C79 -177.5(11) . .
Na4 C49 C55 C56 -32(3) 4_556 .
Na4 C49 C55 C54 148(2) 4_556 .
Na3 O13 C82 C83 -163.3(9) . .
Na3 O13 C82 C81 12.0(13) . .
Na3 O22 C81 C82 -17.0(13) . .
Na3 O22 C81 C95 166.8(11) . .
Na3 O14 C66 Na4 98.7(6) . .
Na3 O14 C66 C67 -67.6(12) . .
Na3 O14 C66 C65 110.3(10) . .
O19 C65 C79 C78 178.0(12) . .
O22 C81 C82 Na3 11.7(9) . .
O22 C81 C82 O13 3.6(16) . .
O22 C81 C82 C83 179.2(10) . .
O22 C81 C95 C94 -176.7(13) . .
O14 C66 C67 C68 -1.8(19) . .
O14 C66 C67 C77 -179.6(12) . .
O14 C66 C65 O19 5.0(16) . .
O14 C66 C65 C79 174.6(11) . .
O15 C49 C55 C56 -0.5(18) . .
O15 C49 C55 C54 178.8(11) . .
O16 C50 C49 Na4 9.5(9) . 4_556
O16 C50 C49 O15 -1.9(16) . .
O16 C50 C49 C55 -179.9(10) . .
O16 C50 C52 C53 -179.9(12) . .
O20 C69 C70 O21 -155.9(12) . .
O20 C69 C70 C71 -27.9(17) . .
O24 C86 C85 O23 -164.5(11) . .
O24 C86 C85 N12 21.0(15) . .
O24 C86 C87 C88 -164.2(11) . .
O24 C86 C87 C92 17.7(17) . .
O18 C58 C57 O17 172.2(12) . .
O18 C58 C57 N8 -10.6(18) . .
N12 N11 C84 C83 -175.5(10) . .
N10 N9 C68 C67 -173.3(11) . .
N10 C69 C70 O21 26.7(17) . .
N10 C69 C70 C71 154.7(12) . .
N9 N10 C69 O20 0.6(18) . .
N9 N10 C69 C70 178.0(10) . .
N7 N8 C57 O17 -2.6(18) . .
N7 N8 C57 C58 -179.7(11) . .
N7 C56 C55 C54 159.7(12) . .
N7 C56 C55 C49 -21(2) . .
N8 N7 C56 C55 -175.7(11) . .
N11 N12 C85 O23 1.3(16) . .
N11 N12 C85 C86 175.9(10) . .
N11 C84 C83 C93 162.8(12) . .
N11 C84 C83 C82 -16.8(18) . .
C62 C61 C60 C59 0.0 . .
C61 C62 C63 C64 0.0 . .
C61 C60 C59 C64 0.0 . .
C61 C60 C59 C58 -174.8(13) . .
C60 C59 C64 C63 0.0 . .
C60 C59 C58 O18 -96.0(13) . .
C60 C59 C58 C57 145.3(11) . .
C59 C64 C63 C62 0.0 . .
C59 C58 C57 O17 -71.3(16) . .
C59 C58 C57 N8 105.9(15) . .
C64 C59 C58 O18 89.3(13) . .
C64 C59 C58 C57 -29.4(16) . .
C63 C62 C61 C60 0.0 . .
C74 C75 C76 C71 -4(3) . .
C56 N7 N8 C57 156.4(12) . .
C54 C53 C52 C50 3(2) . .
C85 N12 N11 Dy2 -13.4(12) . .
C85 N12 N11 C84 158.8(11) . .
C85 C86 C87 C88 73.9(15) . .
C85 C86 C87 C92 -104.2(14) . .
C96 O22 C81 C82 -177.7(11) . .
C96 O22 C81 C95 6.2(19) . .
C66 C67 C68 N9 -24(2) . .
C66 C67 C77 C78 1(2) . .
C66 C65 C79 C78 9.2(19) . .
C67 C66 C65 O19 -177.0(10) . .
C67 C66 C65 C79 -7.4(16) . .
C67 C77 C78 C79 0(2) . .
C68 C67 C77 C78 -176.8(13) . .
C65 C66 C67 C68 -179.7(12) . .
C65 C66 C67 C77 2.5(18) . .
C93 C83 C82 Na3 139(2) . .
C93 C83 C82 O13 175.0(11) . .
C93 C83 C82 C81 -0.5(17) . .
C53 C54 C55 C56 -176.8(12) . .
C53 C54 C55 C49 4(2) . .
C58 C59 C64 C63 174.6(14) . .
C50 C49 C55 C56 177.4(11) . .
C50 C49 C55 C54 -3.3(17) . .
C49 C50 C52 C53 -3(2) . .
C84 C83 C82 Na3 -41(3) . .
C84 C83 C82 O13 -5.5(17) . .
C84 C83 C82 C81 179.0(10) . .
C71 C72 C73 C74 0(3) . .
C51 O16 C50 C49 -176.2(10) . .
C51 O16 C50 C52 0.8(19) . .
C83 C93 C94 C95 0(2) . .
C80 O19 C65 C66 -179.4(10) . .
C80 O19 C65 C79 11.3(16) . .
C81 C95 C94 C93 -5(2) . .
C69 N10 N9 Dy2 -14.1(13) . .
C69 N10 N9 C68 162.2(12) . .
C77 C67 C68 N9 154.2(13) . .
C77 C78 C79 C65 -5(2) . .
C55 C54 C53 C52 -4(2) . .
C82 C81 C95 C94 7(2) . .
C72 C71 C76 C75 3(2) . .
C72 C71 C70 O21 -154.3(13) . .
C72 C71 C70 C69 76.8(17) . .
C87 C86 C85 O23 -40.4(16) . .
C87 C86 C85 N12 145.1(11) . .
C87 C88 C89 C90 -2(2) . .
C87 C92 C91 C90 2(2) . .
C89 C88 C87 C86 -176.9(13) . .
C89 C88 C87 C92 1(2) . .
C89 C90 C91 C92 -3(3) . .
C52 C50 C49 Na4 -167.7(13) . 4_556
C52 C50 C49 O15 -179.1(12) . .
C52 C50 C49 C55 2.9(18) . .
C95 C81 C82 Na3 -171.8(12) . .
C95 C81 C82 O13 -180.0(12) . .
C95 C81 C82 C83 -4.3(17) . .
C91 C92 C87 C86 177.0(13) . .
C91 C92 C87 C88 -1(2) . .
C91 C90 C89 C88 3(3) . .
C73 C74 C75 C76 4(3) . .
C75 C74 C73 C72 -2(3) . .
C76 C71 C72 C73 -1(2) . .
C76 C71 C70 O21 28.9(19) . .
C76 C71 C70 C69 -100.0(16) . .
C94 C93 C83 C84 -176.6(12) . .
C94 C93 C83 C82 3(2) . .
C70 C71 C72 C73 -177.7(14) . .
C70 C71 C76 C75 179.6(15) . .

loop_
_platon_squeeze_void_nr
_platon_squeeze_void_average_x
_platon_squeeze_void_average_y
_platon_squeeze_void_average_z
_platon_squeeze_void_volume
_platon_squeeze_void_count_electrons
_platon_squeeze_void_content
1 0.846 -0.010 -0.002 7680 2365 ' '

loop_
_twin_individual_id
_twin_individual_mass_fraction_refined
1 0.930(13)
2 0.070(13)
